data_4002833
loop_
_publ_author_name
'Yao, Yu-Qing'
'Zhang, Ying-Jie'
'Huang, Chao'
'Zhu, Qian-Jiang'
'Tao, Zhu'
'Ni, Xin-Long'
'Wei, Gang'

_publ_section_title
;
 Cucurbit[10]uril-Based Smart Supramolecular Organic Frameworks in
 Selective Isolation of Metal Cations
;
_journal_issue 13
_journal_name_full 'Chemistry of Materials'
_journal_page_first 5468
_journal_paper_doi 10.1021/acs.chemmater.7b01751
_journal_volume 29
_journal_year 2017
_chemical_formula_moiety 'C60 H72 Ce2 N40 O30, C30 H30 N20 O10, 4(Cl), H2 O, 16.5(O)'
_chemical_formula_sum 'C90 H104 Ce2 Cl4 N60 O57.5'
_chemical_formula_weight 3368.37
_space_group_crystal_system triclinic
_space_group_IT_number 2
_space_group_name_Hall '-P 1'
_space_group_name_H-M_alt 'P -1'
_symmetry_space_group_name_Hall '-P 1'
_symmetry_space_group_name_H-M 'P -1'
_atom_sites_solution_hydrogens mixed
_audit_creation_date 2017-03-29
_audit_creation_method
;
Olex2 1.2
(compiled 2017.03.02 svn.r3394 for OlexSys, GUI svn.r5324)
;
_cell_angle_alpha 71.45(3)
_cell_angle_beta 66.73(3)
_cell_angle_gamma 74.75(3)
_cell_formula_units_Z 2
_cell_length_a 20.852(4)
_cell_length_b 21.303(4)
_cell_length_c 22.769(5)
_cell_measurement_reflns_used 10000
_cell_measurement_temperature 100(2)
_cell_measurement_theta_max 24.999
_cell_measurement_theta_min 1.021
_cell_volume 8699(4)
_computing_cell_refinement 'XDS (Kabsch, 1993)'
_computing_data_collection 'BlueIce (McPhillips, et al., 2002)'
_computing_data_reduction 'XDS (Kabsch, 1993)'
_computing_molecular_graphics 'Olex2 (Dolomanov et al., 2009)'
_computing_publication_material 'Olex2 (Dolomanov et al., 2009)'
_computing_structure_refinement 'ShelXL (Sheldrick, 2015)'
_computing_structure_solution 'ShelXT (Sheldrick, 2015)'
_diffrn_ambient_temperature 100(2)
_diffrn_measured_fraction_theta_full 0.916
_diffrn_measured_fraction_theta_max 0.916
_diffrn_measurement_device_type 'ADSC Quantum Detector'
_diffrn_measurement_method '\p  scans'
_diffrn_radiation_type 'silicon double crystal monochromated synchrotron'
_diffrn_radiation_wavelength 0.7108
_diffrn_reflns_av_R_equivalents 0.0685
_diffrn_reflns_av_unetI/netI 0.0586
_diffrn_reflns_Laue_measured_fraction_full 0.916
_diffrn_reflns_Laue_measured_fraction_max 0.916
_diffrn_reflns_limit_h_max 24
_diffrn_reflns_limit_h_min -24
_diffrn_reflns_limit_k_max 25
_diffrn_reflns_limit_k_min -25
_diffrn_reflns_limit_l_max 25
_diffrn_reflns_limit_l_min -25
_diffrn_reflns_number 107876
_diffrn_reflns_point_group_measured_fraction_full 0.916
_diffrn_reflns_point_group_measured_fraction_max 0.916
_diffrn_reflns_theta_full 24.999
_diffrn_reflns_theta_max 24.999
_diffrn_reflns_theta_min 1.021
_diffrn_source 'Australian Synchrotron MX1'
_exptl_absorpt_coefficient_mu 0.668
_exptl_absorpt_correction_T_max 0.8624
_exptl_absorpt_correction_T_min 0.7318
_exptl_absorpt_correction_type multi-scan
_exptl_absorpt_process_details
;
SADABS-2012/1 (Bruker,2012) was used for absorption correction.
wR2(int) was 0.1337 before and 0.0717 after correction.
The Ratio of minimum to maximum transmission is 0.8486.
The \l/2 correction factor is 0.0015.
;
_exptl_crystal_colour colourless
_exptl_crystal_density_diffrn 1.286
_exptl_crystal_description prism
_exptl_crystal_F_000 3415
_exptl_crystal_size_max 0.120
_exptl_crystal_size_mid 0.060
_exptl_crystal_size_min 0.045
_refine_diff_density_max 2.110
_refine_diff_density_min -1.718
_refine_diff_density_rms 0.147
_refine_ls_extinction_coef 0.00036(17)
_refine_ls_extinction_expression Fc^*^=kFc[1+0.001xFc^2^\l^3^/sin(2\q)]^-1/4^
_refine_ls_extinction_method 'SHELXL-2014/7 (Sheldrick 2014'
_refine_ls_goodness_of_fit_ref 1.050
_refine_ls_hydrogen_treatment constr
_refine_ls_matrix_type full
_refine_ls_number_parameters 1946
_refine_ls_number_reflns 28066
_refine_ls_number_restraints 0
_refine_ls_restrained_S_all 1.050
_refine_ls_R_factor_all 0.0975
_refine_ls_R_factor_gt 0.0790
_refine_ls_shift/su_max 0.001
_refine_ls_shift/su_mean 0.000
_refine_ls_structure_factor_coef Fsqd
_refine_ls_weighting_details 'w=1/[\s^2^(Fo^2^)+(0.1527P)^2^+32.2112P] where P=(Fo^2^+2Fc^2^)/3'
_refine_ls_weighting_scheme calc
_refine_ls_wR_factor_gt 0.2363
_refine_ls_wR_factor_ref 0.2519
_reflns_Friedel_coverage 0.000
_reflns_number_gt 21297
_reflns_number_total 28066
_reflns_threshold_expression 'I > 2\s(I)'
_cod_data_source_file cm7b01751_si_003.cif
_cod_data_source_block p-1_sq
_cod_original_formula_sum 'C90 H104 Ce2 Cl4 N60 O57.50'
_cod_database_code 4002833
_shelx_shelxl_version_number 2014/7
_shelx_space_group_comment
;
The symmetry employed for this shelxl refinement is uniquely defined
by the following loop, which should always be used as a source of
symmetry information in preference to the above space-group names.
They are only intended as comments.
;
_olex2_refinement_description
;
1. Fixed Uiso
 At 1.2 times of:
  All C(H) groups, All C(H,H) groups, All O(H,H) groups
2. Others
 Fixed Sof: Cl4(0.5) Cl5(0.5) Cl6(0.5) O59(0.5) O42(0.5) O43(0.5) O44(0.5)
 O45(0.5)
3.a Riding coordinates:
 O21(H21A,H21B), O22(H22A,H22B), O23(H23A,H23B), O24(H24A,H24B), O26(H26A,
 H26B), O27(H27A,H27B), O41(H41A,H41B)
3.b Ternary CH refined with riding coordinates:
 C13(H13), C15(H15), C18(H18), C19(H19), C22(H22), C25(H25), C27(H27),
 C29(H29), C33(H33), C35(H35), C40(H40), C42(H42), C45(H45), C46(H46), C49(H49),
  C50(H50), C53(H53), C54(H54), C58(H58), C60(H60), C62(H62), C64(H64),
 C67(H67), C69(H69), C73(H73), C75(H75), C79(H79), C81(H81), C85(H85), C87(H87)
3.c Secondary CH2 refined with riding coordinates:
 C2(H2A,H2B), C4(H4A,H4B), C6(H6A,H6B), C9(H9A,H9B), C11(H11A,H11B), C16(H16A,
 H16B), C20(H20A,H20B), C23(H23C,H23D), C28(H28A,H28B), C30(H30A,H30B),
 C32(H32A,H32B), C36(H36A,H36B), C37(H37A,H37B), C39(H39A,H39B), C43(H43A,H43B),
  C47(H47A,H47B), C51(H51A,H51B), C55(H55A,H55B), C57(H57A,H57B), C59(H59A,
 H59B), C65(H65A,H65B), C70(H70A,H70B), C71(H71A,H71B), C76(H76A,H76B),
 C77(H77A,H77B), C82(H82A,H82B), C83(H83A,H83B), C88(H88A,H88B), C89(H89A,H89B),
  C90(H90A,H90B)
;
_olex2_submission_special_instructions 'No special instructions were received'

loop_
_space_group_symop_operation_xyz
'x, y, z'
'-x, -y, -z'

loop_
_atom_site_label
_atom_site_type_symbol
_atom_site_fract_x
_atom_site_fract_y
_atom_site_fract_z
_atom_site_U_iso_or_equiv
_atom_site_adp_type
_atom_site_occupancy
_atom_site_site_symmetry_order
_atom_site_calc_flag
_atom_site_refinement_flags_posn
_atom_site_refinement_flags_adp
_atom_site_refinement_flags_occupancy
Ce1 Ce 0.23368(2) 0.28128(2) 0.65698(2) 0.03884(15) Uani 1 1 d . . .
Ce2 Ce 0.15962(2) 0.71312(2) 0.55219(2) 0.03587(14) Uani 1 1 d . . .
O1 O 0.3515(2) 0.1991(3) 0.6341(3) 0.0469(14) Uani 1 1 d . . .
O2 O 0.2493(2) 0.2965(3) 0.5371(2) 0.0408(12) Uani 1 1 d . . .
O3 O 0.1940(2) 0.5004(3) 0.4594(3) 0.0416(12) Uani 1 1 d . . .
O4 O 0.1760(2) 0.7037(2) 0.4391(2) 0.0336(11) Uani 1 1 d . . .
O5 O 0.0639(2) 0.7002(2) 0.6652(2) 0.0330(11) Uani 1 1 d . . .
O6 O 0.0820(2) 0.8130(2) 0.5044(2) 0.0310(10) Uani 1 1 d . . .
O7 O 0.1228(2) 0.7950(3) 0.3051(3) 0.0411(12) Uani 1 1 d . . .
O8 O -0.1920(2) 0.8197(2) 0.3456(2) 0.0329(11) Uani 1 1 d . . .
O9 O -0.2278(2) 0.7981(3) 0.5527(3) 0.0403(12) Uani 1 1 d . . .
O10 O -0.2457(2) 0.6873(3) 0.7310(3) 0.0404(12) Uani 1 1 d . . .
O11 O 0.0887(2) 0.4968(3) 0.7581(3) 0.0499(14) Uani 1 1 d . . .
O12 O -0.2287(2) 0.4953(2) 0.8380(3) 0.0365(11) Uani 1 1 d . . .
O13 O -0.1332(2) 0.7061(2) 0.2359(2) 0.0375(12) Uani 1 1 d . . .
O14 O 0.1820(3) 0.6973(3) 0.1733(3) 0.0465(14) Uani 1 1 d . . .
O15 O 0.2482(2) 0.7982(3) 0.4896(2) 0.0387(12) Uani 1 1 d . . .
O16 O 0.4431(2) 0.6816(3) 0.2030(3) 0.0462(13) Uani 1 1 d . . .
O17 O 0.4344(2) 0.5008(2) 0.2007(2) 0.0367(11) Uani 1 1 d . . .
O18 O 0.5066(2) 0.3201(3) 0.2894(3) 0.0454(13) Uani 1 1 d . . .
O19 O 0.6170(3) 0.2191(3) 0.3964(3) 0.0546(16) Uani 1 1 d . . .
O20 O 0.5190(3) 0.7851(4) 0.2595(3) 0.0627(18) Uani 1 1 d . . .
O21 O 0.0533(3) 0.6789(3) 0.5506(3) 0.0470(13) Uani 1 1 d . . .
H21A H 0.0623 0.6700 0.5128 0.056 Uiso 1 1 d R . .
H21B H 0.0418 0.6429 0.5821 0.056 Uiso 1 1 d R . .
O22 O 0.2212(4) 0.6687(4) 0.6375(4) 0.076(2) Uani 1 1 d . . .
H22A H 0.1909 0.6731 0.6767 0.091 Uiso 1 1 d R . .
H22B H 0.2389 0.6258 0.6407 0.091 Uiso 1 1 d R . .
O23 O 0.2815(3) 0.6526(4) 0.5021(4) 0.079(2) Uani 1 1 d . . .
H23A H 0.2977 0.6693 0.4588 0.094 Uiso 1 1 d R . .
H23B H 0.3118 0.6568 0.5187 0.094 Uiso 1 1 d R . .
O24 O 0.1625(4) 0.5893(3) 0.5949(5) 0.092(3) Uani 1 1 d . . .
H24A H 0.2077 0.5667 0.5872 0.110 Uiso 1 1 d R . .
H24B H 0.1398 0.5773 0.6394 0.110 Uiso 1 1 d R . .
O25 O 0.1464(2) 0.8035(3) 0.6098(3) 0.0434(13) Uani 1 1 d . . .
O26 O 0.2740(4) 0.3238(4) 0.7288(4) 0.079(2) Uani 1 1 d . . .
H26A H 0.2891 0.3612 0.7072 0.095 Uiso 1 1 d R . .
H26B H 0.3075 0.2950 0.7395 0.095 Uiso 1 1 d R . .
O27 O 0.1167(3) 0.3136(3) 0.6388(3) 0.0482(13) Uani 1 1 d . . .
H27A H 0.1188 0.2956 0.6093 0.058 Uiso 1 1 d R . .
H27B H 0.1076 0.3563 0.6257 0.058 Uiso 1 1 d R . .
O28 O 0.2513(3) 0.1864(3) 0.7565(3) 0.0479(13) Uani 1 1 d . . .
O29 O 0.3351(4) 0.3438(5) 0.5809(4) 0.101(3) Uani 1 1 d . . .
O30 O 0.1914(5) 0.4058(4) 0.6467(5) 0.100(3) Uani 1 1 d . . .
N1 N 0.4063(3) 0.1607(3) 0.5394(3) 0.0341(14) Uani 1 1 d . . .
N2 N 0.3380(3) 0.2326(3) 0.4712(3) 0.0327(13) Uani 1 1 d . . .
N3 N 0.2847(3) 0.3269(3) 0.4232(3) 0.0330(13) Uani 1 1 d . . .
N4 N 0.2443(3) 0.4433(3) 0.3760(3) 0.0342(13) Uani 1 1 d . . .
N5 N 0.2248(3) 0.5555(3) 0.3489(3) 0.0367(14) Uani 1 1 d . . .
N6 N 0.2247(3) 0.6725(3) 0.3393(3) 0.0318(13) Uani 1 1 d . . .
N7 N -0.0447(3) 0.7680(3) 0.6783(3) 0.0274(12) Uani 1 1 d . . .
N8 N -0.0337(3) 0.8395(3) 0.5703(3) 0.0276(12) Uani 1 1 d . . .
N9 N -0.0110(3) 0.8538(3) 0.4638(3) 0.0287(12) Uani 1 1 d . . .
N10 N 0.0117(3) 0.8506(3) 0.3521(3) 0.0303(13) Uani 1 1 d . . .
N11 N 0.0404(3) 0.8320(3) 0.2533(3) 0.0306(13) Uani 1 1 d . . .
N12 N -0.0841(3) 0.8447(3) 0.2679(3) 0.0337(13) Uani 1 1 d . . .
N13 N -0.1133(3) 0.8599(3) 0.3674(3) 0.0296(12) Uani 1 1 d . . .
N14 N -0.1340(3) 0.8533(3) 0.4812(3) 0.0294(12) Uani 1 1 d . . .
N15 N -0.1538(3) 0.8268(3) 0.5897(3) 0.0271(12) Uani 1 1 d . . .
N16 N -0.1677(3) 0.7612(3) 0.7016(3) 0.0299(12) Uani 1 1 d . . .
N17 N -0.1618(3) 0.6682(3) 0.7800(3) 0.0295(12) Uani 1 1 d . . .
N18 N -0.0364(3) 0.6718(3) 0.7516(3) 0.0314(13) Uani 1 1 d . . .
N19 N -0.0227(3) 0.5534(3) 0.8063(3) 0.0353(14) Uani 1 1 d . . .
N20 N -0.0035(3) 0.4408(3) 0.8340(3) 0.0384(14) Uani 1 1 d . . .
N21 N -0.1302(3) 0.4411(3) 0.8671(3) 0.0348(14) Uani 1 1 d . . .
N22 N -0.1492(3) 0.5520(3) 0.8399(3) 0.0331(13) Uani 1 1 d . . .
N23 N -0.0479(3) 0.7740(3) 0.1921(3) 0.0311(13) Uani 1 1 d . . .
N24 N -0.0230(3) 0.6784(3) 0.1632(3) 0.0336(13) Uani 1 1 d . . .
N25 N 0.1036(3) 0.6749(3) 0.1369(3) 0.0305(13) Uani 1 1 d . . .
N26 N 0.0774(3) 0.7687(3) 0.1713(3) 0.0332(13) Uani 1 1 d . . .
N27 N 0.2883(3) 0.8394(3) 0.3768(3) 0.0323(13) Uani 1 1 d . . .
N28 N 0.2438(3) 0.7694(3) 0.3426(3) 0.0336(13) Uani 1 1 d . . .
N29 N 0.3511(3) 0.7594(3) 0.2497(3) 0.0378(14) Uani 1 1 d . . .
N30 N 0.3256(3) 0.6695(3) 0.2392(3) 0.0347(13) Uani 1 1 d . . .
N31 N 0.3218(3) 0.5554(3) 0.2451(3) 0.0332(13) Uani 1 1 d . . .
N32 N 0.3415(3) 0.4446(3) 0.2713(3) 0.0333(13) Uani 1 1 d . . .
N33 N 0.3852(3) 0.3318(3) 0.3206(3) 0.0305(13) Uani 1 1 d . . .
N34 N 0.4420(3) 0.2416(3) 0.3721(3) 0.0354(14) Uani 1 1 d . . .
N35 N 0.5114(3) 0.1776(3) 0.4411(3) 0.0381(15) Uani 1 1 d . . .
N36 N 0.5779(3) 0.1589(3) 0.5032(3) 0.0400(15) Uani 1 1 d . . .
N37 N 0.4703(3) 0.1526(3) 0.5994(3) 0.0383(14) Uani 1 1 d . . .
N38 N 0.3997(3) 0.8248(3) 0.2868(3) 0.0373(14) Uani 1 1 d . . .
N39 N 0.4586(3) 0.8462(4) 0.3388(3) 0.0426(16) Uani 1 1 d . . .
N40 N 0.3499(3) 0.8469(3) 0.4338(3) 0.0383(14) Uani 1 1 d . . .
C1 C 0.4046(3) 0.1733(4) 0.5936(4) 0.0367(17) Uani 1 1 d . . .
C2 C 0.3432(3) 0.1722(4) 0.5225(3) 0.0346(16) Uani 1 1 d . . .
H2A H 0.3430 0.1341 0.5081 0.042 Uiso 1 1 calc R . .
H2B H 0.3019 0.1754 0.5616 0.042 Uiso 1 1 calc R . .
C3 C 0.2871(3) 0.2865(4) 0.4823(4) 0.0327(16) Uani 1 1 d . . .
C4 C 0.2245(3) 0.3789(4) 0.4170(4) 0.0376(17) Uani 1 1 d . . .
H4A H 0.1979 0.3643 0.3985 0.045 Uiso 1 1 calc R . .
H4B H 0.1936 0.3843 0.4606 0.045 Uiso 1 1 calc R . .
C5 C 0.2184(3) 0.4995(4) 0.4001(4) 0.0375(17) Uani 1 1 d . . .
C6 C 0.1823(3) 0.6197(3) 0.3590(4) 0.0376(17) Uani 1 1 d . . .
H6A H 0.1536 0.6145 0.4052 0.045 Uiso 1 1 calc R . .
H6B H 0.1506 0.6332 0.3339 0.045 Uiso 1 1 calc R . .
C7 C 0.2110(3) 0.7131(3) 0.3795(4) 0.0312(15) Uani 1 1 d . . .
C8 C -0.0003(3) 0.7119(3) 0.6960(4) 0.0313(15) Uani 1 1 d . . .
C9 C -0.0206(3) 0.8276(3) 0.6312(3) 0.0294(15) Uani 1 1 d . . .
H9A H 0.0297 0.8238 0.6215 0.035 Uiso 1 1 calc R . .
H9B H -0.0442 0.8658 0.6504 0.035 Uiso 1 1 calc R . .
C10 C 0.0181(3) 0.8335(3) 0.5125(3) 0.0304(15) Uani 1 1 d . . .
C11 C 0.0324(3) 0.8734(4) 0.3942(4) 0.0358(16) Uani 1 1 d . . .
H11A H 0.0284 0.9219 0.3806 0.043 Uiso 1 1 calc R . .
H11B H 0.0815 0.8550 0.3891 0.043 Uiso 1 1 calc R . .
C12 C 0.0649(3) 0.8227(4) 0.3024(4) 0.0350(16) Uani 1 1 d . . .
C13 C -0.0271(3) 0.8764(4) 0.2618(3) 0.0312(15) Uani 1 1 d . . .
H13 H -0.0230 0.9183 0.2274 0.037 Uiso 1 1 calc R . .
C14 C -0.1348(3) 0.8400(3) 0.3286(3) 0.0303(15) Uani 1 1 d . . .
C15 C -0.0476(3) 0.8887(3) 0.3291(3) 0.0285(14) Uani 1 1 d . . .
H15 H -0.0547 0.9365 0.3273 0.034 Uiso 1 1 calc R . .
C16 C -0.1614(3) 0.8803(4) 0.4275(3) 0.0322(15) Uani 1 1 d . . .
H16A H -0.1701 0.9288 0.4186 0.039 Uiso 1 1 calc R . .
H16B H -0.2063 0.8653 0.4406 0.039 Uiso 1 1 calc R . .
C17 C -0.1772(3) 0.8234(3) 0.5428(4) 0.0319(15) Uani 1 1 d . . .
C18 C -0.1018(3) 0.8704(3) 0.5625(3) 0.0280(14) Uani 1 1 d . . .
H18 H -0.1203 0.9114 0.5785 0.034 Uiso 1 1 calc R . .
C19 C -0.0846(3) 0.8860(3) 0.4877(3) 0.0267(14) Uani 1 1 d . . .
H19 H -0.0906 0.9344 0.4679 0.032 Uiso 1 1 calc R . .
C20 C -0.1980(3) 0.8156(3) 0.6583(3) 0.0285(14) Uani 1 1 d . . .
H20A H -0.2428 0.8061 0.6625 0.034 Uiso 1 1 calc R . .
H20B H -0.2074 0.8564 0.6725 0.034 Uiso 1 1 calc R . .
C21 C -0.1970(3) 0.7033(3) 0.7371(3) 0.0313(15) Uani 1 1 d . . .
C22 C -0.1113(3) 0.7034(3) 0.7792(3) 0.0293(14) Uani 1 1 d . . .
H22 H -0.1219 0.7118 0.8223 0.035 Uiso 1 1 calc R . .
C23 C -0.0016(4) 0.6182(4) 0.7925(4) 0.0375(17) Uani 1 1 d . . .
H23C H -0.0127 0.6295 0.8338 0.045 Uiso 1 1 calc R . .
H23D H 0.0492 0.6146 0.7704 0.045 Uiso 1 1 calc R . .
C24 C 0.0269(3) 0.4968(4) 0.7960(4) 0.0381(17) Uani 1 1 d . . .
C25 C -0.0746(3) 0.4577(3) 0.8796(4) 0.0354(16) Uani 1 1 d . . .
H25 H -0.0774 0.4397 0.9257 0.042 Uiso 1 1 calc R . .
C26 C -0.1749(3) 0.4960(3) 0.8465(3) 0.0317(15) Uani 1 1 d . . .
C27 C -0.0881(3) 0.5366(3) 0.8604(4) 0.0326(16) Uani 1 1 d . . .
H27 H -0.0971 0.5554 0.8975 0.039 Uiso 1 1 calc R . .
C28 C -0.1937(3) 0.6175(3) 0.8378(4) 0.0344(16) Uani 1 1 d . . .
H28A H -0.2390 0.6140 0.8376 0.041 Uiso 1 1 calc R . .
H28B H -0.2019 0.6314 0.8772 0.041 Uiso 1 1 calc R . .
C29 C -0.1161(3) 0.7696(3) 0.7252(3) 0.0287(14) Uani 1 1 d . . .
H29 H -0.1315 0.8092 0.7433 0.034 Uiso 1 1 calc R . .
C30 C -0.0930(3) 0.8342(4) 0.2121(4) 0.0334(16) Uani 1 1 d . . .
H30A H -0.0820 0.8729 0.1753 0.040 Uiso 1 1 calc R . .
H30B H -0.1420 0.8306 0.2232 0.040 Uiso 1 1 calc R . .
C31 C -0.0730(3) 0.7185(4) 0.2001(3) 0.0307(15) Uani 1 1 d . . .
C32 C -0.0392(4) 0.6241(4) 0.1485(4) 0.0405(18) Uani 1 1 d . . .
H32A H -0.0317 0.6350 0.1017 0.049 Uiso 1 1 calc R . .
H32B H -0.0888 0.6205 0.1721 0.049 Uiso 1 1 calc R . .
C33 C 0.0394(3) 0.7098(3) 0.1222(4) 0.0313(15) Uani 1 1 d . . .
H33 H 0.0468 0.7182 0.0753 0.038 Uiso 1 1 calc R . .
C34 C 0.1269(3) 0.7113(4) 0.1617(4) 0.0347(16) Uani 1 1 d . . .
C35 C 0.0227(3) 0.7763(3) 0.1436(3) 0.0290(14) Uani 1 1 d . . .
H35 H 0.0244 0.8157 0.1065 0.035 Uiso 1 1 calc R . .
C36 C 0.0888(3) 0.8235(4) 0.1887(4) 0.0329(15) Uani 1 1 d . . .
H36A H 0.0829 0.8646 0.1559 0.040 Uiso 1 1 calc R . .
H36B H 0.1370 0.8153 0.1882 0.040 Uiso 1 1 calc R . .
C37 C 0.1516(3) 0.6247(3) 0.1037(4) 0.0351(16) Uani 1 1 d . . .
H37A H 0.1983 0.6219 0.1048 0.042 Uiso 1 1 calc R . .
H37B H 0.1547 0.6383 0.0579 0.042 Uiso 1 1 calc R . .
C38 C 0.2916(3) 0.8250(4) 0.4382(4) 0.0335(16) Uani 1 1 d . . .
C39 C 0.2288(3) 0.8290(4) 0.3651(4) 0.0339(16) Uani 1 1 d . . .
H39A H 0.1884 0.8260 0.4056 0.041 Uiso 1 1 calc R . .
H39B H 0.2165 0.8674 0.3324 0.041 Uiso 1 1 calc R . .
C40 C 0.2750(3) 0.7701(4) 0.2738(4) 0.0332(15) Uani 1 1 d . . .
H40 H 0.2554 0.8102 0.2466 0.040 Uiso 1 1 calc R . .
C41 C 0.3800(4) 0.7016(4) 0.2272(4) 0.0383(17) Uani 1 1 d . . .
C42 C 0.2574(3) 0.7052(3) 0.2705(3) 0.0316(15) Uani 1 1 d . . .
H42 H 0.2257 0.7150 0.2454 0.038 Uiso 1 1 calc R . .
C43 C 0.3339(4) 0.6215(4) 0.2029(4) 0.0369(16) Uani 1 1 d . . .
H43A H 0.3814 0.6182 0.1709 0.044 Uiso 1 1 calc R . .
H43B H 0.3010 0.6375 0.1789 0.044 Uiso 1 1 calc R . .
C44 C 0.3729(3) 0.5003(3) 0.2354(4) 0.0330(15) Uani 1 1 d . . .
C45 C 0.2658(3) 0.4601(4) 0.3042(4) 0.0346(16) Uani 1 1 d . . .
H45 H 0.2387 0.4411 0.2892 0.042 Uiso 1 1 calc R . .
C46 C 0.2524(3) 0.5388(4) 0.2848(4) 0.0355(16) Uani 1 1 d . . .
H46 H 0.2189 0.5569 0.2607 0.043 Uiso 1 1 calc R . .
C47 C 0.3770(3) 0.3785(3) 0.2613(3) 0.0328(15) Uani 1 1 d . . .
H47A H 0.3502 0.3611 0.2453 0.039 Uiso 1 1 calc R . .
H47B H 0.4233 0.3824 0.2278 0.039 Uiso 1 1 calc R . .
C48 C 0.4505(3) 0.2992(4) 0.3241(4) 0.0358(16) Uani 1 1 d . . .
C49 C 0.3687(3) 0.2316(4) 0.4032(3) 0.0324(15) Uani 1 1 d . . .
H49 H 0.3619 0.1911 0.3960 0.039 Uiso 1 1 calc R . .
C50 C 0.3284(3) 0.2955(3) 0.3691(3) 0.0315(15) Uani 1 1 d . . .
H50 H 0.3003 0.2851 0.3487 0.038 Uiso 1 1 calc R . .
C51 C 0.5001(3) 0.1894(4) 0.3804(4) 0.0405(18) Uani 1 1 d . . .
H51A H 0.4916 0.1480 0.3775 0.049 Uiso 1 1 calc R . .
H51B H 0.5430 0.2011 0.3444 0.049 Uiso 1 1 calc R . .
C52 C 0.5732(3) 0.1886(4) 0.4428(4) 0.0410(18) Uani 1 1 d . . .
C53 C 0.5192(3) 0.1226(4) 0.5460(4) 0.0368(17) Uani 1 1 d . . .
H53 H 0.5357 0.0750 0.5621 0.044 Uiso 1 1 calc R . .
C54 C 0.4751(3) 0.1324(4) 0.5020(3) 0.0339(16) Uani 1 1 d . . .
H54 H 0.4744 0.0898 0.4945 0.041 Uiso 1 1 calc R . .
C55 C 0.3906(4) 0.8133(4) 0.2318(4) 0.0441(19) Uani 1 1 d . . .
H55A H 0.4368 0.8030 0.1999 0.053 Uiso 1 1 calc R . .
H55B H 0.3663 0.8542 0.2107 0.053 Uiso 1 1 calc R . .
C56 C 0.4640(4) 0.8160(5) 0.2917(4) 0.047(2) Uani 1 1 d . . .
C57 C 0.5197(4) 0.8685(5) 0.3378(4) 0.055(2) Uani 1 1 d . . .
H57A H 0.5618 0.8510 0.3055 0.065 Uiso 1 1 calc R . .
H57B H 0.5138 0.9170 0.3238 0.065 Uiso 1 1 calc R . .
C58 C 0.3875(3) 0.8801(4) 0.3660(4) 0.0359(16) Uani 1 1 d . . .
H58 H 0.3865 0.9277 0.3612 0.043 Uiso 1 1 calc R . .
C59 C 0.3525(3) 0.8642(5) 0.4889(4) 0.046(2) Uani 1 1 d . . .
H59A H 0.3170 0.8445 0.5288 0.055 Uiso 1 1 calc R . .
H59B H 0.3412 0.9125 0.4827 0.055 Uiso 1 1 calc R . .
C60 C 0.3474(3) 0.8702(4) 0.3260(4) 0.0353(16) Uani 1 1 d . . .
H60 H 0.3320 0.9126 0.2983 0.042 Uiso 1 1 calc R . .
O31 O 0.1587(2) 0.7677(2) 1.0028(2) 0.0356(11) Uani 1 1 d . . .
O32 O 0.1624(3) 0.7544(3) 0.7325(3) 0.0466(13) Uani 1 1 d . . .
O33 O 0.3038(3) 0.5979(3) 0.9985(3) 0.0446(13) Uani 1 1 d . . .
O34 O 0.3123(3) 0.5954(4) 0.7294(3) 0.0614(17) Uani 1 1 d . . .
O35 O 0.3466(3) 0.3956(3) 0.7771(3) 0.0612(16) Uani 1 1 d . . .
O36 O 0.3384(3) 0.3984(3) 1.0472(3) 0.0444(13) Uani 1 1 d . . .
O37 O -0.0522(3) 0.8190(3) 0.7880(3) 0.0434(13) Uani 1 1 d . . .
O38 O -0.0573(3) 0.8228(3) 1.0579(3) 0.0468(13) Uani 1 1 d . . .
O39 O -0.2509(3) 0.7641(3) 1.1419(3) 0.0507(14) Uani 1 1 d . . .
O40 O -0.2473(2) 0.7686(3) 0.8673(3) 0.0385(12) Uani 1 1 d . . .
N41 N 0.1230(3) 0.8256(3) 0.9129(3) 0.0352(14) Uani 1 1 d . . .
N42 N 0.1256(3) 0.8217(3) 0.8060(3) 0.0360(14) Uani 1 1 d . . .
N43 N 0.2315(3) 0.7576(3) 0.7905(3) 0.0420(15) Uani 1 1 d . . .
N44 N 0.2294(3) 0.7627(3) 0.8960(3) 0.0360(14) Uani 1 1 d . . .
N45 N 0.3202(3) 0.6643(3) 0.8926(3) 0.0416(15) Uani 1 1 d . . .
N46 N 0.3756(3) 0.5579(3) 0.9057(3) 0.0413(15) Uani 1 1 d . . .
N47 N 0.3788(4) 0.5579(4) 0.7980(3) 0.0462(16) Uani 1 1 d . . .
N48 N 0.3258(3) 0.6628(4) 0.7839(3) 0.0482(17) Uani 1 1 d . . .
N49 N 0.3999(4) 0.4350(4) 0.8282(3) 0.0504(17) Uani 1 1 d . . .
N50 N 0.3828(3) 0.3292(4) 0.8649(3) 0.0470(17) Uani 1 1 d . . .
N51 N 0.3771(3) 0.3309(4) 0.9732(3) 0.0433(16) Uani 1 1 d . . .
N52 N 0.3958(3) 0.4371(3) 0.9353(3) 0.0392(14) Uani 1 1 d . . .
N53 N -0.0004(3) 0.8570(3) 0.8405(3) 0.0352(13) Uani 1 1 d . . .
N54 N -0.1181(3) 0.8631(3) 0.8788(3) 0.0342(13) Uani 1 1 d . . .
N55 N -0.1195(3) 0.8630(3) 0.9855(3) 0.0388(14) Uani 1 1 d . . .
N56 N -0.0031(3) 0.8634(3) 0.9455(3) 0.0375(14) Uani 1 1 d . . .
N57 N -0.2342(3) 0.8284(3) 1.0354(3) 0.0408(15) Uani 1 1 d . . .
N58 N -0.3195(3) 0.7656(4) 1.0831(3) 0.0434(16) Uani 1 1 d . . .
N59 N -0.3187(3) 0.7678(3) 0.9755(3) 0.0379(14) Uani 1 1 d . . .
N60 N -0.2344(3) 0.8305(3) 0.9273(3) 0.0335(13) Uani 1 1 d . . .
C61 C 0.1690(3) 0.7831(3) 0.9445(4) 0.0345(17) Uani 1 1 d . . .
C62 C 0.1557(4) 0.8436(4) 0.8425(4) 0.0424(18) Uani 1 1 d . . .
H62 H 0.1595 0.8914 0.8258 0.051 Uiso 1 1 calc R . .
C63 C 0.1714(4) 0.7757(4) 0.7718(4) 0.0437(19) Uani 1 1 d . . .
C64 C 0.2303(4) 0.7980(4) 0.8297(4) 0.0421(19) Uani 1 1 d . . .
H64 H 0.2684 0.8252 0.8069 0.051 Uiso 1 1 calc R . .
C65 C 0.2936(4) 0.7282(4) 0.9109(4) 0.0407(18) Uani 1 1 d . . .
H65A H 0.3298 0.7567 0.8875 0.049 Uiso 1 1 calc R . .
H65B H 0.2839 0.7206 0.9577 0.049 Uiso 1 1 calc R . .
C66 C 0.3308(3) 0.6066(4) 0.9385(4) 0.0415(19) Uani 1 1 d . . .
C67 C 0.4025(4) 0.5857(4) 0.8353(4) 0.0444(19) Uani 1 1 d . . .
H67 H 0.4541 0.5830 0.8186 0.053 Uiso 1 1 calc R . .
C68 C 0.3359(4) 0.6037(5) 0.7668(4) 0.052(2) Uani 1 1 d . . .
C69 C 0.3649(4) 0.6583(4) 0.8264(4) 0.0417(18) Uani 1 1 d . . .
H69 H 0.3987 0.6900 0.8059 0.050 Uiso 1 1 calc R . .
C70 C 0.2976(4) 0.7267(5) 0.7483(4) 0.051(2) Uani 1 1 d . . .
H70A H 0.2894 0.7200 0.7118 0.061 Uiso 1 1 calc R . .
H70B H 0.3321 0.7569 0.7303 0.061 Uiso 1 1 calc R . .
C71 C 0.4162(5) 0.4970(5) 0.7755(4) 0.059(2) Uani 1 1 d . . .
H71A H 0.4666 0.4974 0.7595 0.070 Uiso 1 1 calc R . .
H71B H 0.4034 0.4965 0.7390 0.070 Uiso 1 1 calc R . .
C72 C 0.3726(4) 0.3874(5) 0.8187(4) 0.052(2) Uani 1 1 d . . .
C73 C 0.4198(4) 0.3353(4) 0.9048(4) 0.0406(18) Uani 1 1 d . . .
H73 H 0.4644 0.3040 0.8998 0.049 Uiso 1 1 calc R . .
C74 C 0.3672(3) 0.3899(4) 0.9913(4) 0.0422(19) Uani 1 1 d . . .
C75 C 0.4320(4) 0.4080(4) 0.8780(4) 0.0447(19) Uani 1 1 d . . .
H75 H 0.4826 0.4111 0.8597 0.054 Uiso 1 1 calc R . .
C76 C 0.4108(4) 0.4980(4) 0.9384(4) 0.0403(18) Uani 1 1 d . . .
H76A H 0.3969 0.4985 0.9843 0.048 Uiso 1 1 calc R . .
H76B H 0.4614 0.4981 0.9187 0.048 Uiso 1 1 calc R . .
C77 C 0.0660(4) 0.8622(4) 0.7867(4) 0.0399(17) Uani 1 1 d . . .
H77A H 0.0730 0.9088 0.7705 0.048 Uiso 1 1 calc R . .
H77B H 0.0640 0.8481 0.7510 0.048 Uiso 1 1 calc R . .
C78 C -0.0569(4) 0.8438(4) 0.8307(4) 0.0346(16) Uani 1 1 d . . .
C79 C -0.1059(3) 0.8982(4) 0.9172(4) 0.0357(16) Uani 1 1 d . . .
H79 H -0.1313 0.9443 0.9125 0.043 Uiso 1 1 calc R . .
C80 C -0.0596(4) 0.8467(4) 1.0027(4) 0.0384(17) Uani 1 1 d . . .
C81 C -0.0247(4) 0.8962(4) 0.8888(4) 0.0360(16) Uani 1 1 d . . .
H81 H -0.0121 0.9413 0.8690 0.043 Uiso 1 1 calc R . .
C82 C 0.0639(4) 0.8697(4) 0.9466(4) 0.0414(18) Uani 1 1 d . . .
H82A H 0.0721 0.9157 0.9262 0.050 Uiso 1 1 calc R . .
H82B H 0.0613 0.8598 0.9921 0.050 Uiso 1 1 calc R . .
C83 C -0.1890(4) 0.8696(4) 1.0358(4) 0.0443(19) Uani 1 1 d . . .
H83A H -0.1837 0.8565 1.0788 0.053 Uiso 1 1 calc R . .
H83B H -0.2112 0.9161 1.0285 0.053 Uiso 1 1 calc R . .
C84 C -0.2664(4) 0.7845(4) 1.0928(4) 0.0426(18) Uani 1 1 d . . .
C85 C -0.3319(4) 0.8052(4) 1.0226(4) 0.0443(19) Uani 1 1 d . . .
H85 H -0.3789 0.8325 1.0315 0.053 Uiso 1 1 calc R . .
C86 C -0.2644(3) 0.7869(4) 0.9177(4) 0.0360(17) Uani 1 1 d . . .
C87 C -0.2730(4) 0.8491(4) 0.9890(4) 0.0407(18) Uani 1 1 d . . .
H87 H -0.2925 0.8970 0.9823 0.049 Uiso 1 1 calc R . .
C88 C -0.1869(4) 0.8724(4) 0.8722(4) 0.0368(16) Uani 1 1 d . . .
H88A H -0.2083 0.9191 0.8692 0.044 Uiso 1 1 calc R . .
H88B H -0.1805 0.8617 0.8317 0.044 Uiso 1 1 calc R . .
C89 C -0.3712(4) 0.7331(4) 0.9772(4) 0.0431(18) Uani 1 1 d . . .
H89A H -0.3587 0.7249 0.9342 0.052 Uiso 1 1 calc R . .
H89B H -0.4168 0.7617 0.9865 0.052 Uiso 1 1 calc R . .
C90 C -0.3762(4) 0.7350(5) 1.1394(4) 0.051(2) Uani 1 1 d . . .
H90A H -0.3671 0.7291 1.1796 0.061 Uiso 1 1 calc R . .
H90B H -0.4206 0.7651 1.1419 0.061 Uiso 1 1 calc R . .
Cl4 Cl -0.1698(2) 0.9934(2) 0.2557(3) 0.0829(19) Uani 0.5 1 d . . .
Cl1 Cl 0.06990(10) 0.50255(10) 0.38912(10) 0.0480(5) Uani 1 1 d . . .
Cl5 Cl 0.4623(2) 0.6586(3) 0.0294(2) 0.0633(13) Uani 0.5 1 d . . .
Cl6 Cl 0.2478(2) 1.0157(2) 0.4469(3) 0.0623(13) Uani 0.5 1 d . . .
Cl2 Cl 0.0000 1.0000 0.5000 0.0608(8) Uani 1 2 d S T P
Cl3 Cl 0.07266(13) 0.99400(12) 0.24164(12) 0.0633(6) Uani 1 1 d . . .
O41 O 0.0120(4) 0.6229(4) 0.2929(3) 0.080(2) Uani 1 1 d . . .
H41A H 0.0217 0.6247 0.2525 0.096 Uiso 1 1 d R . .
H41B H 0.0396 0.5909 0.3084 0.096 Uiso 1 1 d R . .
O51 O -0.0528(4) 0.6147(4) 0.6523(4) 0.080(2) Uani 1 1 d . . .
O50 O 0.1636(4) 1.0462(4) 0.2928(4) 0.077(2) Uani 1 1 d . . .
O48 O 0.0991(3) 0.4958(3) 0.5848(3) 0.0666(19) Uani 1 1 d . . .
O53 O 0.0452(4) 0.9584(4) 0.6298(4) 0.079(2) Uani 1 1 d . . .
O47 O 0.3885(3) 0.4379(4) 0.1166(3) 0.0692(19) Uani 1 1 d . . .
O55 O 0.0172(4) 0.6007(4) 0.4843(4) 0.077(2) Uani 1 1 d . . .
O49 O 0.3683(3) 0.5595(4) 0.0866(3) 0.0690(19) Uani 1 1 d . . .
O57 O -0.0841(5) 0.7070(5) 0.4574(5) 0.104(3) Uani 1 1 d . . .
O59 O 0.6012(7) 0.1402(6) 0.2282(6) 0.058(3) Uani 0.5 1 d . . .
O52 O 0.5512(5) 1.0159(3) 0.3477(4) 0.083(2) Uani 1 1 d . . .
O42 O 0.3639(8) 0.6662(7) 0.5862(8) 0.075(4) Uiso 0.5 1 d . . .
O54 O 0.1564(5) 0.9593(4) 0.4108(4) 0.096(3) Uani 1 1 d . . .
O43 O 0.4669(7) 0.2302(6) 0.2107(6) 0.059(3) Uiso 0.5 1 d . . .
O56 O 0.4797(5) 0.6134(5) 0.3168(5) 0.111(3) Uani 1 1 d . . .
O44 O 0.6187(5) 0.0232(6) 0.4373(6) 0.056(3) Uani 0.5 1 d . . .
O58 O 0.5179(5) 0.3913(5) 0.3695(5) 0.107(3) Uani 1 1 d . . .
O45 O 0.3810(6) 0.0478(6) 0.4289(6) 0.057(3) Uiso 0.5 1 d . . .
O60 O 0.1859(3) 0.9254(4) 0.5863(4) 0.075(2) Uani 1 1 d . . .
O46 O 0.5161(2) 0.3459(3) 0.1052(3) 0.0531(16) Uani 1 1 d . . .

loop_
_atom_site_aniso_label
_atom_site_aniso_U_11
_atom_site_aniso_U_22
_atom_site_aniso_U_33
_atom_site_aniso_U_23
_atom_site_aniso_U_13
_atom_site_aniso_U_12
Ce1 0.0266(2) 0.0502(3) 0.0371(3) -0.00845(19) -0.00698(17) -0.01051(17)
Ce2 0.0231(2) 0.0457(3) 0.0351(3) -0.01139(18) -0.00723(16) -0.00171(16)
O1 0.017(2) 0.090(4) 0.035(3) -0.026(3) -0.002(2) -0.009(2)
O2 0.028(2) 0.058(3) 0.029(3) -0.014(2) 0.000(2) -0.005(2)
O3 0.031(3) 0.051(3) 0.032(3) -0.015(2) 0.003(2) -0.008(2)
O4 0.027(2) 0.047(3) 0.025(3) -0.010(2) -0.005(2) -0.005(2)
O5 0.017(2) 0.041(3) 0.038(3) -0.011(2) -0.0067(19) -0.0040(18)
O6 0.015(2) 0.043(3) 0.035(3) -0.009(2) -0.0069(18) -0.0063(18)
O7 0.024(2) 0.062(3) 0.039(3) -0.018(2) -0.012(2) 0.001(2)
O8 0.018(2) 0.056(3) 0.026(3) -0.013(2) -0.0019(18) -0.011(2)
O9 0.029(3) 0.058(3) 0.036(3) -0.007(2) -0.009(2) -0.020(2)
O10 0.028(2) 0.051(3) 0.044(3) 0.002(2) -0.019(2) -0.015(2)
O11 0.022(3) 0.066(4) 0.055(4) -0.015(3) -0.003(2) -0.012(2)
O12 0.022(2) 0.044(3) 0.044(3) -0.008(2) -0.012(2) -0.0089(19)
O13 0.021(2) 0.049(3) 0.036(3) -0.005(2) -0.007(2) -0.008(2)
O14 0.026(3) 0.062(3) 0.063(4) -0.030(3) -0.022(2) 0.003(2)
O15 0.021(2) 0.061(3) 0.031(3) -0.013(2) -0.002(2) -0.011(2)
O16 0.023(3) 0.068(4) 0.042(3) -0.021(3) -0.001(2) -0.004(2)
O17 0.023(2) 0.039(3) 0.038(3) -0.010(2) 0.000(2) -0.0059(19)
O18 0.021(2) 0.075(4) 0.037(3) -0.010(3) -0.004(2) -0.017(2)
O19 0.027(3) 0.105(5) 0.032(3) -0.015(3) -0.004(2) -0.022(3)
O20 0.026(3) 0.124(6) 0.046(4) -0.050(4) -0.006(2) 0.002(3)
O21 0.050(3) 0.056(3) 0.034(3) -0.009(2) -0.009(2) -0.019(3)
O22 0.060(4) 0.085(5) 0.082(5) -0.020(4) -0.042(4) 0.018(4)
O23 0.041(3) 0.110(6) 0.086(6) -0.043(4) -0.026(3) 0.017(4)
O24 0.066(5) 0.055(4) 0.143(8) -0.012(4) -0.040(5) 0.003(3)
O25 0.027(2) 0.070(4) 0.035(3) -0.017(3) -0.007(2) -0.011(2)
O26 0.073(5) 0.071(4) 0.113(7) -0.005(4) -0.053(4) -0.031(4)
O27 0.041(3) 0.062(4) 0.039(3) -0.018(3) -0.011(2) 0.000(2)
O28 0.031(3) 0.070(4) 0.041(3) -0.010(3) -0.011(2) -0.010(2)
O29 0.070(5) 0.162(8) 0.075(6) -0.001(5) -0.016(4) -0.073(5)
O30 0.098(6) 0.057(4) 0.150(9) 0.013(5) -0.070(6) -0.023(4)
N1 0.014(2) 0.055(4) 0.029(4) -0.010(3) -0.004(2) -0.005(2)
N2 0.017(3) 0.050(4) 0.030(3) -0.009(3) -0.008(2) -0.007(2)
N3 0.013(2) 0.043(3) 0.038(4) -0.016(3) -0.001(2) -0.003(2)
N4 0.019(3) 0.040(3) 0.034(4) -0.011(3) 0.000(2) -0.002(2)
N5 0.022(3) 0.042(3) 0.039(4) -0.015(3) 0.002(2) -0.006(2)
N6 0.018(3) 0.044(3) 0.028(3) -0.010(3) -0.001(2) -0.004(2)
N7 0.016(2) 0.037(3) 0.026(3) -0.007(2) -0.004(2) -0.006(2)
N8 0.015(2) 0.039(3) 0.028(3) -0.009(2) -0.005(2) -0.007(2)
N9 0.016(2) 0.048(3) 0.020(3) -0.010(2) -0.002(2) -0.006(2)
N10 0.017(2) 0.049(3) 0.023(3) -0.011(2) -0.003(2) -0.005(2)
N11 0.020(3) 0.041(3) 0.030(3) -0.010(2) -0.007(2) -0.007(2)
N12 0.020(3) 0.050(4) 0.031(4) -0.012(3) -0.006(2) -0.009(2)
N13 0.016(2) 0.051(3) 0.026(3) -0.013(2) -0.005(2) -0.011(2)
N14 0.014(2) 0.045(3) 0.028(3) -0.009(2) -0.003(2) -0.009(2)
N15 0.016(2) 0.037(3) 0.026(3) -0.005(2) -0.006(2) -0.007(2)
N16 0.017(2) 0.041(3) 0.029(3) -0.007(2) -0.004(2) -0.007(2)
N17 0.021(3) 0.036(3) 0.029(3) 0.000(2) -0.008(2) -0.010(2)
N18 0.017(3) 0.039(3) 0.035(4) -0.005(2) -0.008(2) -0.005(2)
N19 0.019(3) 0.042(3) 0.038(4) -0.001(3) -0.007(2) -0.009(2)
N20 0.025(3) 0.039(3) 0.048(4) -0.010(3) -0.009(3) -0.006(2)
N21 0.021(3) 0.040(3) 0.044(4) -0.007(3) -0.012(2) -0.008(2)
N22 0.021(3) 0.035(3) 0.042(4) -0.005(3) -0.011(2) -0.006(2)
N23 0.022(3) 0.045(3) 0.027(3) -0.009(2) -0.007(2) -0.007(2)
N24 0.018(3) 0.044(3) 0.039(4) -0.010(3) -0.008(2) -0.008(2)
N25 0.018(3) 0.040(3) 0.033(3) -0.010(2) -0.006(2) -0.005(2)
N26 0.020(3) 0.048(3) 0.031(4) -0.014(3) -0.006(2) -0.005(2)
N27 0.021(3) 0.046(3) 0.031(4) -0.012(3) -0.006(2) -0.008(2)
N28 0.021(3) 0.045(3) 0.034(4) -0.013(3) -0.006(2) -0.006(2)
N29 0.022(3) 0.051(4) 0.038(4) -0.016(3) -0.001(2) -0.010(3)
N30 0.022(3) 0.044(3) 0.032(4) -0.011(3) -0.001(2) -0.006(2)
N31 0.023(3) 0.038(3) 0.027(3) -0.007(2) 0.001(2) -0.002(2)
N32 0.019(3) 0.040(3) 0.035(4) -0.012(3) 0.000(2) -0.006(2)
N33 0.020(3) 0.045(3) 0.024(3) -0.008(2) -0.002(2) -0.009(2)
N34 0.014(2) 0.058(4) 0.032(4) -0.011(3) -0.007(2) -0.003(2)
N35 0.015(3) 0.062(4) 0.033(4) -0.010(3) -0.006(2) -0.004(2)
N36 0.016(3) 0.068(4) 0.037(4) -0.013(3) -0.010(2) -0.007(3)
N37 0.020(3) 0.067(4) 0.028(4) -0.014(3) -0.008(2) -0.006(3)
N38 0.019(3) 0.060(4) 0.031(4) -0.017(3) -0.002(2) -0.008(3)
N39 0.018(3) 0.077(5) 0.036(4) -0.020(3) -0.006(2) -0.010(3)
N40 0.021(3) 0.066(4) 0.030(4) -0.014(3) -0.007(2) -0.010(3)
C1 0.019(3) 0.053(4) 0.035(5) -0.007(3) -0.004(3) -0.013(3)
C2 0.019(3) 0.059(5) 0.025(4) -0.010(3) -0.005(3) -0.009(3)
C3 0.014(3) 0.048(4) 0.034(4) -0.006(3) -0.006(3) -0.010(3)
C4 0.019(3) 0.045(4) 0.042(5) -0.009(3) -0.005(3) -0.004(3)
C5 0.017(3) 0.049(4) 0.042(5) -0.011(3) -0.004(3) -0.004(3)
C6 0.022(3) 0.040(4) 0.046(5) -0.014(3) -0.004(3) -0.005(3)
C7 0.013(3) 0.047(4) 0.033(4) -0.012(3) -0.008(3) -0.001(3)
C8 0.025(3) 0.038(4) 0.034(4) -0.012(3) -0.010(3) -0.006(3)
C9 0.019(3) 0.040(4) 0.029(4) -0.005(3) -0.008(3) -0.009(3)
C10 0.028(3) 0.037(4) 0.024(4) -0.005(3) -0.007(3) -0.009(3)
C11 0.019(3) 0.061(5) 0.027(4) -0.010(3) -0.003(3) -0.014(3)
C12 0.028(4) 0.044(4) 0.031(4) -0.007(3) -0.008(3) -0.007(3)
C13 0.020(3) 0.042(4) 0.031(4) -0.007(3) -0.009(3) -0.007(3)
C14 0.020(3) 0.040(4) 0.028(4) -0.006(3) -0.007(3) -0.003(3)
C15 0.020(3) 0.034(3) 0.030(4) -0.007(3) -0.007(3) -0.005(2)
C16 0.016(3) 0.051(4) 0.030(4) -0.012(3) -0.004(3) -0.008(3)
C17 0.019(3) 0.038(4) 0.035(4) -0.009(3) -0.005(3) -0.005(3)
C18 0.015(3) 0.034(3) 0.031(4) -0.006(3) -0.004(2) -0.006(2)
C19 0.016(3) 0.031(3) 0.031(4) -0.007(3) -0.007(2) -0.003(2)
C20 0.019(3) 0.037(4) 0.026(4) -0.007(3) -0.006(2) -0.003(3)
C21 0.020(3) 0.040(4) 0.031(4) -0.010(3) -0.004(3) -0.006(3)
C22 0.021(3) 0.038(4) 0.024(4) -0.004(3) -0.006(3) -0.006(3)
C23 0.025(3) 0.046(4) 0.040(5) 0.002(3) -0.015(3) -0.011(3)
C24 0.021(3) 0.056(5) 0.039(5) -0.014(3) -0.011(3) -0.005(3)
C25 0.026(3) 0.038(4) 0.041(5) -0.005(3) -0.011(3) -0.008(3)
C26 0.022(3) 0.043(4) 0.027(4) -0.005(3) -0.005(3) -0.009(3)
C27 0.021(3) 0.037(4) 0.040(4) -0.002(3) -0.013(3) -0.009(3)
C28 0.015(3) 0.042(4) 0.038(4) -0.003(3) -0.005(3) -0.006(3)
C29 0.018(3) 0.038(4) 0.029(4) -0.009(3) -0.006(3) -0.004(3)
C30 0.018(3) 0.045(4) 0.034(4) -0.009(3) -0.007(3) -0.006(3)
C31 0.020(3) 0.046(4) 0.023(4) -0.003(3) -0.010(3) -0.005(3)
C32 0.025(3) 0.046(4) 0.056(5) -0.013(4) -0.020(3) -0.004(3)
C33 0.021(3) 0.041(4) 0.032(4) -0.009(3) -0.007(3) -0.008(3)
C34 0.025(3) 0.051(4) 0.027(4) -0.008(3) -0.004(3) -0.013(3)
C35 0.016(3) 0.044(4) 0.025(4) -0.009(3) -0.005(2) -0.004(3)
C36 0.018(3) 0.051(4) 0.032(4) -0.016(3) -0.004(3) -0.007(3)
C37 0.020(3) 0.041(4) 0.040(4) -0.009(3) -0.003(3) -0.009(3)
C38 0.016(3) 0.045(4) 0.037(5) -0.016(3) -0.003(3) -0.003(3)
C39 0.017(3) 0.044(4) 0.039(4) -0.009(3) -0.006(3) -0.008(3)
C40 0.022(3) 0.047(4) 0.029(4) -0.011(3) -0.006(3) -0.005(3)
C41 0.030(4) 0.053(4) 0.028(4) -0.007(3) -0.006(3) -0.008(3)
C42 0.022(3) 0.040(4) 0.031(4) -0.011(3) -0.007(3) -0.003(3)
C43 0.030(4) 0.043(4) 0.031(4) -0.015(3) -0.002(3) -0.002(3)
C44 0.027(3) 0.039(4) 0.030(4) -0.008(3) -0.008(3) -0.004(3)
C45 0.018(3) 0.043(4) 0.043(5) -0.013(3) -0.007(3) -0.005(3)
C46 0.019(3) 0.044(4) 0.039(4) -0.008(3) -0.007(3) -0.005(3)
C47 0.026(3) 0.041(4) 0.029(4) -0.011(3) -0.003(3) -0.005(3)
C48 0.025(3) 0.055(4) 0.026(4) -0.012(3) -0.004(3) -0.009(3)
C49 0.021(3) 0.040(4) 0.033(4) -0.008(3) -0.006(3) -0.004(3)
C50 0.023(3) 0.043(4) 0.030(4) -0.010(3) -0.005(3) -0.011(3)
C51 0.020(3) 0.066(5) 0.032(4) -0.017(4) -0.006(3) 0.001(3)
C52 0.018(3) 0.071(5) 0.032(5) -0.019(4) -0.001(3) -0.008(3)
C53 0.018(3) 0.055(4) 0.033(4) -0.008(3) -0.006(3) -0.007(3)
C54 0.021(3) 0.049(4) 0.028(4) -0.012(3) -0.006(3) -0.003(3)
C55 0.030(4) 0.069(5) 0.037(5) -0.017(4) -0.006(3) -0.018(4)
C56 0.024(4) 0.078(6) 0.038(5) -0.022(4) -0.004(3) -0.007(4)
C57 0.023(4) 0.096(7) 0.042(5) -0.011(4) -0.008(3) -0.016(4)
C58 0.018(3) 0.055(4) 0.035(4) -0.012(3) -0.007(3) -0.009(3)
C59 0.016(3) 0.077(6) 0.047(5) -0.023(4) -0.009(3) -0.004(3)
C60 0.018(3) 0.054(4) 0.037(4) -0.018(3) -0.007(3) -0.007(3)
O31 0.030(2) 0.050(3) 0.026(3) -0.005(2) -0.011(2) -0.006(2)
O32 0.042(3) 0.067(4) 0.035(3) -0.021(3) -0.016(2) -0.002(3)
O33 0.030(3) 0.069(4) 0.027(3) -0.008(2) -0.007(2) -0.005(2)
O34 0.052(4) 0.096(5) 0.040(4) -0.020(3) -0.017(3) -0.013(3)
O35 0.056(4) 0.086(5) 0.049(4) -0.018(3) -0.019(3) -0.018(3)
O36 0.034(3) 0.071(4) 0.028(3) -0.018(2) 0.003(2) -0.021(2)
O37 0.039(3) 0.056(3) 0.040(3) -0.014(3) -0.017(2) -0.007(2)
O38 0.042(3) 0.072(4) 0.033(3) -0.011(3) -0.018(2) -0.012(3)
O39 0.050(3) 0.081(4) 0.026(3) -0.013(3) -0.011(2) -0.023(3)
O40 0.033(3) 0.055(3) 0.030(3) -0.011(2) -0.010(2) -0.012(2)
N41 0.027(3) 0.046(3) 0.034(4) -0.009(3) -0.014(2) -0.005(2)
N42 0.026(3) 0.057(4) 0.026(3) -0.010(3) -0.010(2) -0.005(3)
N43 0.031(3) 0.065(4) 0.025(4) -0.009(3) -0.009(2) -0.002(3)
N44 0.025(3) 0.057(4) 0.024(3) -0.008(3) -0.008(2) -0.006(3)
N45 0.027(3) 0.066(4) 0.027(4) -0.010(3) -0.008(2) -0.004(3)
N46 0.027(3) 0.063(4) 0.031(4) -0.012(3) -0.004(2) -0.009(3)
N47 0.048(4) 0.060(4) 0.029(4) -0.012(3) -0.012(3) -0.006(3)
N48 0.027(3) 0.075(5) 0.031(4) -0.009(3) -0.006(3) 0.000(3)
N49 0.044(4) 0.062(4) 0.039(4) -0.013(3) -0.005(3) -0.012(3)
N50 0.035(3) 0.074(5) 0.033(4) -0.021(3) 0.000(3) -0.019(3)
N51 0.029(3) 0.068(4) 0.033(4) -0.016(3) 0.000(2) -0.019(3)
N52 0.025(3) 0.059(4) 0.029(4) -0.012(3) -0.001(2) -0.009(3)
N53 0.027(3) 0.048(3) 0.036(4) -0.012(3) -0.013(2) -0.008(2)
N54 0.031(3) 0.045(3) 0.033(4) -0.010(3) -0.014(2) -0.011(2)
N55 0.029(3) 0.060(4) 0.032(4) -0.010(3) -0.015(3) -0.008(3)
N56 0.030(3) 0.059(4) 0.033(4) -0.015(3) -0.018(3) -0.004(3)
N57 0.032(3) 0.065(4) 0.031(4) -0.017(3) -0.009(3) -0.012(3)
N58 0.037(3) 0.072(5) 0.024(4) -0.014(3) -0.005(3) -0.020(3)
N59 0.027(3) 0.063(4) 0.029(4) -0.015(3) -0.006(2) -0.016(3)
N60 0.025(3) 0.051(4) 0.026(3) -0.010(3) -0.005(2) -0.011(2)
C61 0.025(3) 0.038(4) 0.045(5) -0.007(3) -0.014(3) -0.012(3)
C62 0.036(4) 0.054(5) 0.038(5) -0.001(3) -0.015(3) -0.017(3)
C63 0.027(4) 0.063(5) 0.033(5) -0.004(4) -0.004(3) -0.011(3)
C64 0.022(3) 0.064(5) 0.039(5) -0.006(4) -0.010(3) -0.012(3)
C65 0.028(4) 0.056(5) 0.037(5) -0.009(3) -0.011(3) -0.005(3)
C66 0.018(3) 0.071(5) 0.033(5) -0.014(4) -0.005(3) -0.007(3)
C67 0.028(4) 0.064(5) 0.032(5) -0.009(4) 0.000(3) -0.014(3)
C68 0.036(4) 0.074(6) 0.034(5) -0.013(4) -0.002(3) -0.007(4)
C69 0.023(3) 0.066(5) 0.030(4) -0.012(4) -0.005(3) -0.004(3)
C70 0.031(4) 0.086(6) 0.026(5) -0.018(4) -0.002(3) -0.001(4)
C71 0.056(5) 0.075(6) 0.034(5) -0.011(4) -0.004(4) -0.012(4)
C72 0.040(4) 0.075(6) 0.033(5) -0.013(4) 0.001(4) -0.017(4)
C73 0.030(4) 0.062(5) 0.031(4) -0.018(3) -0.002(3) -0.013(3)
C74 0.020(3) 0.065(5) 0.045(5) -0.013(4) -0.009(3) -0.015(3)
C75 0.029(4) 0.065(5) 0.039(5) -0.014(4) -0.006(3) -0.011(3)
C76 0.024(3) 0.058(5) 0.033(4) -0.008(3) -0.005(3) -0.009(3)
C77 0.029(4) 0.059(5) 0.029(4) -0.005(3) -0.010(3) -0.008(3)
C78 0.033(4) 0.049(4) 0.026(4) -0.007(3) -0.014(3) -0.010(3)
C79 0.026(3) 0.041(4) 0.038(5) -0.008(3) -0.010(3) -0.006(3)
C80 0.029(4) 0.057(5) 0.040(5) -0.020(4) -0.015(3) -0.008(3)
C81 0.029(3) 0.043(4) 0.038(5) -0.010(3) -0.013(3) -0.006(3)
C82 0.030(4) 0.060(5) 0.042(5) -0.015(4) -0.018(3) -0.005(3)
C83 0.032(4) 0.069(5) 0.037(5) -0.020(4) -0.007(3) -0.014(4)
C84 0.034(4) 0.063(5) 0.032(5) -0.023(4) -0.003(3) -0.011(3)
C85 0.022(3) 0.069(5) 0.041(5) -0.022(4) -0.002(3) -0.008(3)
C86 0.023(3) 0.048(4) 0.037(5) -0.010(3) -0.013(3) -0.003(3)
C87 0.030(4) 0.061(5) 0.037(5) -0.018(4) -0.014(3) -0.006(3)
C88 0.030(4) 0.052(4) 0.030(4) -0.006(3) -0.014(3) -0.009(3)
C89 0.032(4) 0.058(5) 0.043(5) -0.011(4) -0.012(3) -0.015(3)
C90 0.042(4) 0.073(6) 0.034(5) -0.015(4) 0.000(3) -0.023(4)
Cl4 0.038(2) 0.0281(19) 0.132(5) 0.021(2) -0.011(2) -0.0028(16)
Cl1 0.0422(10) 0.0551(11) 0.0466(12) -0.0128(9) -0.0133(8) -0.0096(8)
Cl5 0.0312(19) 0.125(4) 0.040(3) -0.030(2) -0.0061(16) -0.020(2)
Cl6 0.041(2) 0.041(2) 0.096(4) -0.003(2) -0.030(2) 0.0031(17)
Cl2 0.0554(17) 0.0529(17) 0.077(2) -0.0122(15) -0.0202(16) -0.0221(14)
Cl3 0.0702(14) 0.0621(13) 0.0583(15) 0.0068(11) -0.0270(11) -0.0295(11)
O41 0.060(4) 0.098(5) 0.048(4) -0.007(4) -0.010(3) 0.019(4)
O51 0.068(4) 0.096(5) 0.071(5) -0.038(4) 0.013(4) -0.041(4)
O50 0.082(5) 0.084(5) 0.067(5) -0.030(4) -0.016(4) -0.018(4)
O48 0.052(4) 0.059(4) 0.058(4) -0.013(3) 0.008(3) -0.004(3)
O53 0.061(4) 0.072(5) 0.098(6) -0.026(4) -0.014(4) -0.013(3)
O47 0.052(4) 0.114(6) 0.048(4) -0.016(4) -0.020(3) -0.023(4)
O55 0.081(5) 0.074(5) 0.072(5) -0.017(4) -0.022(4) -0.011(4)
O49 0.047(3) 0.118(6) 0.055(4) -0.037(4) -0.018(3) -0.012(4)
O57 0.103(7) 0.099(6) 0.120(8) -0.034(5) -0.054(6) 0.001(5)
O59 0.080(8) 0.050(7) 0.032(7) -0.008(5) 0.012(5) -0.041(6)
O52 0.124(7) 0.059(4) 0.080(5) -0.006(4) -0.034(5) -0.055(4)
O54 0.125(7) 0.069(5) 0.072(6) -0.023(4) -0.018(5) 0.005(5)
O56 0.080(6) 0.130(8) 0.096(7) -0.011(6) -0.035(5) 0.017(5)
O44 0.023(5) 0.091(9) 0.076(9) -0.072(7) -0.019(5) 0.025(5)
O58 0.096(6) 0.125(7) 0.115(8) -0.044(6) -0.016(5) -0.054(6)
O60 0.049(4) 0.081(5) 0.100(6) -0.031(4) -0.019(4) -0.016(3)
O46 0.018(2) 0.118(5) 0.035(3) -0.030(3) -0.005(2) -0.020(3)

loop_
_atom_type_symbol
_atom_type_description
_atom_type_scat_dispersion_real
_atom_type_scat_dispersion_imag
_atom_type_scat_source
C C 0.0030 0.0020 'International Tables Vol C Tables 4.2.6.8 and 6.1.1.4'
H H 0.0000 0.0000 'International Tables Vol C Tables 4.2.6.8 and 6.1.1.4'
Ce Ce -0.2490 2.6330 'International Tables Vol C Tables 4.2.6.8 and 6.1.1.4'
Cl Cl 0.1480 0.1590 'International Tables Vol C Tables 4.2.6.8 and 6.1.1.4'
N N 0.0060 0.0030 'International Tables Vol C Tables 4.2.6.8 and 6.1.1.4'
O O 0.0110 0.0060 'International Tables Vol C Tables 4.2.6.8 and 6.1.1.4'

loop_
_geom_angle_atom_site_label_1
_geom_angle_atom_site_label_2
_geom_angle_atom_site_label_3
_geom_angle
_geom_angle_site_symmetry_1
_geom_angle_site_symmetry_3
O1 Ce1 O28 63.58(17) . .
O2 Ce1 O1 85.92(17) . .
O2 Ce1 O8 74.64(16) . 2_566
O2 Ce1 O13 138.10(15) . 2_566
O2 Ce1 O26 140.7(2) . .
O2 Ce1 O28 139.17(18) . .
O8 Ce1 O1 79.66(16) 2_566 .
O8 Ce1 O13 92.10(15) 2_566 2_566
O8 Ce1 O26 142.1(2) 2_566 .
O8 Ce1 O28 73.71(17) 2_566 .
O13 Ce1 O1 131.40(17) 2_566 .
O13 Ce1 O26 69.2(2) 2_566 .
O13 Ce1 O28 68.11(16) 2_566 .
O26 Ce1 O1 88.5(2) . .
O26 Ce1 O28 68.8(2) . .
O27 Ce1 O1 143.10(18) . .
O27 Ce1 O2 68.47(17) . .
O27 Ce1 O8 68.46(17) . 2_566
O27 Ce1 O13 69.69(17) . 2_566
O27 Ce1 O26 128.2(2) . .
O27 Ce1 O28 120.87(17) . .
O27 Ce1 O29 120.6(2) . .
O27 Ce1 O30 69.9(2) . .
O29 Ce1 O1 69.5(3) . .
O29 Ce1 O2 68.9(2) . .
O29 Ce1 O8 133.1(3) . 2_566
O29 Ce1 O13 134.8(3) . 2_566
O29 Ce1 O26 72.7(3) . .
O29 Ce1 O28 118.5(2) . .
O29 Ce1 O30 70.9(3) . .
O30 Ce1 O1 138.8(2) . .
O30 Ce1 O2 90.4(3) . .
O30 Ce1 O8 138.4(2) . 2_566
O30 Ce1 O13 73.4(3) . 2_566
O30 Ce1 O26 69.1(3) . .
O30 Ce1 O28 130.4(3) . .
O4 Ce2 O5 137.45(15) . .
O4 Ce2 O6 72.54(16) . .
O4 Ce2 O15 85.26(16) . .
O4 Ce2 O22 139.9(2) . .
O4 Ce2 O25 138.91(17) . .
O5 Ce2 O15 130.92(16) . .
O5 Ce2 O22 72.7(2) . .
O5 Ce2 O25 66.89(16) . .
O6 Ce2 O5 90.88(15) . .
O6 Ce2 O15 79.48(15) . .
O6 Ce2 O22 144.1(2) . .
O6 Ce2 O25 75.30(16) . .
O21 Ce2 O4 68.09(17) . .
O21 Ce2 O5 69.38(17) . .
O21 Ce2 O6 68.48(16) . .
O21 Ce2 O15 142.95(17) . .
O21 Ce2 O22 129.4(2) . .
O21 Ce2 O25 121.51(17) . .
O22 Ce2 O15 87.6(2) . .
O22 Ce2 O25 69.0(2) . .
O23 Ce2 O4 69.8(2) . .
O23 Ce2 O5 136.4(2) . .
O23 Ce2 O6 132.7(2) . .
O23 Ce2 O15 70.1(2) . .
O23 Ce2 O21 119.7(2) . .
O23 Ce2 O22 70.7(2) . .
O23 Ce2 O25 118.7(2) . .
O24 Ce2 O4 90.3(3) . .
O24 Ce2 O5 76.0(2) . .
O24 Ce2 O6 137.7(2) . .
O24 Ce2 O15 138.6(2) . .
O24 Ce2 O21 69.3(2) . .
O24 Ce2 O22 70.0(3) . .
O24 Ce2 O23 69.8(3) . .
O24 Ce2 O25 130.8(3) . .
O25 Ce2 O15 64.10(16) . .
C1 O1 Ce1 149.0(5) . .
C3 O2 Ce1 149.0(4) . .
C7 O4 Ce2 148.8(4) . .
C8 O5 Ce2 145.7(5) . .
C10 O6 Ce2 138.9(4) . .
C14 O8 Ce1 137.8(4) . 2_566
C31 O13 Ce1 144.8(5) . 2_566
C38 O15 Ce2 150.3(5) . .
Ce2 O21 H21A 110.6 . .
Ce2 O21 H21B 110.5 . .
H21A O21 H21B 108.3 . .
Ce2 O22 H22A 110.3 . .
Ce2 O22 H22B 111.2 . .
H22A O22 H22B 107.8 . .
Ce2 O23 H23A 110.4 . .
Ce2 O23 H23B 111.3 . .
H23A O23 H23B 107.8 . .
Ce2 O24 H24A 111.9 . .
Ce2 O24 H24B 112.4 . .
H24A O24 H24B 106.3 . .
Ce1 O26 H26A 109.8 . .
Ce1 O26 H26B 109.7 . .
H26A O26 H26B 109.1 . .
Ce1 O27 H27A 109.1 . .
Ce1 O27 H27B 109.7 . .
H27A O27 H27B 109.1 . .
C1 N1 C2 122.2(6) . .
C1 N1 C54 113.4(6) . .
C54 N1 C2 124.4(6) . .
C3 N2 C2 122.7(6) . .
C3 N2 C49 112.8(6) . .
C49 N2 C2 121.3(6) . .
C3 N3 C4 122.5(5) . .
C3 N3 C50 112.0(6) . .
C50 N3 C4 120.2(6) . .
C4 N4 C45 122.8(6) . .
C5 N4 C4 120.8(6) . .
C5 N4 C45 111.6(6) . .
C5 N5 C6 120.7(6) . .
C5 N5 C46 112.2(6) . .
C6 N5 C46 122.3(6) . .
C7 N6 C6 120.4(5) . .
C7 N6 C42 111.8(6) . .
C42 N6 C6 121.9(6) . .
C8 N7 C9 123.3(5) . .
C8 N7 C29 112.7(5) . .
C9 N7 C29 121.4(5) . .
C9 N8 C18 123.1(5) . .
C10 N8 C9 123.4(5) . .
C10 N8 C18 112.7(5) . .
C10 N9 C11 121.4(5) . .
C10 N9 C19 110.9(5) . .
C11 N9 C19 120.4(5) . .
C11 N10 C15 121.2(6) . .
C12 N10 C11 118.1(5) . .
C12 N10 C15 109.9(6) . .
C12 N11 C13 112.4(6) . .
C12 N11 C36 120.6(5) . .
C36 N11 C13 121.9(5) . .
C14 N12 C13 111.4(6) . .
C14 N12 C30 124.1(5) . .
C30 N12 C13 123.1(5) . .
C14 N13 C15 110.8(5) . .
C14 N13 C16 123.3(5) . .
C16 N13 C15 120.1(5) . .
C16 N14 C19 121.2(5) . .
C17 N14 C16 119.4(5) . .
C17 N14 C19 110.3(6) . .
C17 N15 C18 111.4(5) . .
C17 N15 C20 121.1(5) . .
C18 N15 C20 121.5(5) . .
C20 N16 C29 122.2(5) . .
C21 N16 C20 123.3(5) . .
C21 N16 C29 112.6(5) . .
C21 N17 C22 113.2(5) . .
C21 N17 C28 120.4(5) . .
C22 N17 C28 121.3(6) . .
C8 N18 C22 111.9(5) . .
C8 N18 C23 122.3(5) . .
C23 N18 C22 121.7(6) . .
C23 N19 C27 119.6(6) . .
C24 N19 C23 121.3(5) . .
C24 N19 C27 111.7(5) . .
C24 N20 C25 111.9(6) . .
C24 N20 C32 121.7(6) . 2_566
C32 N20 C25 119.6(6) 2_566 .
C25 N21 C37 121.3(6) . 2_566
C26 N21 C25 113.5(6) . .
C26 N21 C37 121.4(5) . 2_566
C26 N22 C27 113.4(5) . .
C26 N22 C28 121.3(5) . .
C27 N22 C28 121.3(6) . .
C31 N23 C30 123.4(5) . .
C31 N23 C35 112.3(6) . .
C35 N23 C30 121.5(5) . .
C31 N24 C32 122.5(5) . .
C31 N24 C33 111.4(6) . .
C32 N24 C33 122.4(6) . .
C34 N25 C33 112.4(6) . .
C34 N25 C37 120.7(5) . .
C37 N25 C33 121.9(6) . .
C34 N26 C35 111.7(6) . .
C34 N26 C36 123.8(5) . .
C36 N26 C35 122.3(6) . .
C38 N27 C39 122.6(6) . .
C38 N27 C60 112.9(5) . .
C39 N27 C60 124.4(6) . .
C7 N28 C39 123.6(6) . .
C7 N28 C40 111.9(6) . .
C39 N28 C40 121.6(6) . .
C40 N29 C55 121.7(6) . .
C41 N29 C40 112.7(6) . .
C41 N29 C55 122.8(6) . .
C41 N30 C42 112.5(6) . .
C41 N30 C43 121.3(6) . .
C42 N30 C43 122.3(6) . .
C44 N31 C43 120.9(5) . .
C44 N31 C46 113.4(6) . .
C46 N31 C43 123.0(5) . .
C44 N32 C45 113.4(6) . .
C44 N32 C47 121.2(5) . .
C47 N32 C45 123.2(5) . .
C47 N33 C50 121.4(5) . .
C48 N33 C47 122.0(5) . .
C48 N33 C50 112.1(6) . .
C48 N34 C49 112.3(5) . .
C48 N34 C51 123.1(6) . .
C51 N34 C49 123.1(6) . .
C51 N35 C54 123.6(6) . .
C52 N35 C51 121.5(6) . .
C52 N35 C54 111.4(6) . .
C52 N36 C53 111.7(6) . .
C52 N36 C59 120.0(6) . 2_666
C53 N36 C59 120.4(6) . 2_666
C1 N37 C53 110.9(6) . .
C1 N37 C57 122.3(6) . 2_666
C57 N37 C53 119.8(6) 2_666 .
C55 N38 C60 121.7(6) . .
C56 N38 C55 122.1(6) . .
C56 N38 C60 112.1(6) . .
C56 N39 C57 121.0(6) . .
C56 N39 C58 111.9(6) . .
C58 N39 C57 121.1(7) . .
C38 N40 C58 111.6(6) . .
C38 N40 C59 120.9(6) . .
C59 N40 C58 121.1(6) . .
O1 C1 N1 126.2(6) . .
O1 C1 N37 124.6(7) . .
N1 C1 N37 109.2(6) . .
N1 C2 H2A 108.9 . .
N1 C2 H2B 108.9 . .
N2 C2 N1 113.2(5) . .
N2 C2 H2A 108.9 . .
N2 C2 H2B 108.9 . .
H2A C2 H2B 107.8 . .
O2 C3 N2 125.3(7) . .
O2 C3 N3 126.3(6) . .
N2 C3 N3 108.4(6) . .
N3 C4 H4A 108.8 . .
N3 C4 H4B 108.8 . .
N4 C4 N3 113.6(5) . .
N4 C4 H4A 108.8 . .
N4 C4 H4B 108.8 . .
H4A C4 H4B 107.7 . .
O3 C5 N4 125.7(7) . .
O3 C5 N5 124.6(7) . .
N4 C5 N5 109.7(7) . .
N5 C6 N6 113.1(5) . .
N5 C6 H6A 109.0 . .
N5 C6 H6B 109.0 . .
N6 C6 H6A 109.0 . .
N6 C6 H6B 109.0 . .
H6A C6 H6B 107.8 . .
O4 C7 N6 127.6(6) . .
O4 C7 N28 124.0(6) . .
N6 C7 N28 108.4(6) . .
O5 C8 N7 124.8(6) . .
O5 C8 N18 125.5(6) . .
N18 C8 N7 109.7(5) . .
N7 C9 N8 112.9(5) . .
N7 C9 H9A 109.0 . .
N7 C9 H9B 109.0 . .
N8 C9 H9A 109.0 . .
N8 C9 H9B 109.0 . .
H9A C9 H9B 107.8 . .
O6 C10 N8 126.0(6) . .
O6 C10 N9 125.2(6) . .
N8 C10 N9 108.8(5) . .
N9 C11 H11A 109.1 . .
N9 C11 H11B 109.1 . .
N10 C11 N9 112.5(5) . .
N10 C11 H11A 109.1 . .
N10 C11 H11B 109.1 . .
H11A C11 H11B 107.8 . .
O7 C12 N10 124.0(7) . .
O7 C12 N11 127.4(7) . .
N11 C12 N10 108.5(6) . .
N11 C13 N12 113.5(6) . .
N11 C13 H13 111.6 . .
N11 C13 C15 104.2(5) . .
N12 C13 H13 111.6 . .
N12 C13 C15 103.7(5) . .
C15 C13 H13 111.6 . .
O8 C14 N12 125.0(6) . .
O8 C14 N13 125.5(6) . .
N13 C14 N12 109.5(5) . .
N10 C15 C13 104.2(5) . .
N10 C15 H15 111.9 . .
N13 C15 N10 112.5(5) . .
N13 C15 C13 104.0(5) . .
N13 C15 H15 111.9 . .
C13 C15 H15 111.9 . .
N13 C16 H16A 109.1 . .
N13 C16 H16B 109.1 . .
N14 C16 N13 112.5(5) . .
N14 C16 H16A 109.1 . .
N14 C16 H16B 109.1 . .
H16A C16 H16B 107.8 . .
O9 C17 N14 124.8(7) . .
O9 C17 N15 126.1(6) . .
N15 C17 N14 109.1(5) . .
N8 C18 H18 111.2 . .
N8 C18 C19 103.1(5) . .
N15 C18 N8 115.2(5) . .
N15 C18 H18 111.2 . .
N15 C18 C19 104.5(5) . .
C19 C18 H18 111.2 . .
N9 C19 C18 103.4(5) . .
N9 C19 H19 112.1 . .
N14 C19 N9 112.8(5) . .
N14 C19 C18 103.7(5) . .
N14 C19 H19 112.1 . .
C18 C19 H19 112.1 . .
N15 C20 N16 114.2(5) . .
N15 C20 H20A 108.7 . .
N15 C20 H20B 108.7 . .
N16 C20 H20A 108.7 . .
N16 C20 H20B 108.7 . .
H20A C20 H20B 107.6 . .
O10 C21 N16 125.8(6) . .
O10 C21 N17 126.7(6) . .
N17 C21 N16 107.5(5) . .
N17 C22 N18 113.5(6) . .
N17 C22 H22 112.3 . .
N17 C22 C29 103.7(5) . .
N18 C22 H22 112.3 . .
N18 C22 C29 102.0(5) . .
C29 C22 H22 112.3 . .
N18 C23 N19 112.7(6) . .
N18 C23 H23C 109.1 . .
N18 C23 H23D 109.1 . .
N19 C23 H23C 109.1 . .
N19 C23 H23D 109.1 . .
H23C C23 H23D 107.8 . .
O11 C24 N19 125.3(7) . .
O11 C24 N20 125.5(7) . .
N20 C24 N19 109.2(6) . .
N20 C25 H25 111.9 . .
N20 C25 C27 103.4(5) . .
N21 C25 N20 114.1(6) . .
N21 C25 H25 111.9 . .
N21 C25 C27 102.8(5) . .
C27 C25 H25 111.9 . .
O12 C26 N21 126.1(6) . .
O12 C26 N22 126.4(6) . .
N21 C26 N22 107.4(5) . .
N19 C27 C25 103.2(5) . .
N19 C27 H27 112.2 . .
N22 C27 N19 113.7(6) . .
N22 C27 C25 102.7(5) . .
N22 C27 H27 112.2 . .
C25 C27 H27 112.2 . .
N17 C28 N22 112.2(5) . .
N17 C28 H28A 109.2 . .
N17 C28 H28B 109.2 . .
N22 C28 H28A 109.2 . .
N22 C28 H28B 109.2 . .
H28A C28 H28B 107.9 . .
N7 C29 N16 114.8(6) . .
N7 C29 C22 103.5(5) . .
N7 C29 H29 111.8 . .
N16 C29 C22 102.7(5) . .
N16 C29 H29 111.8 . .
C22 C29 H29 111.8 . .
N12 C30 N23 112.6(6) . .
N12 C30 H30A 109.1 . .
N12 C30 H30B 109.1 . .
N23 C30 H30A 109.1 . .
N23 C30 H30B 109.1 . .
H30A C30 H30B 107.8 . .
O13 C31 N23 125.2(7) . .
O13 C31 N24 124.8(7) . .
N23 C31 N24 110.0(5) . .
N20 C32 H32A 108.9 2_566 .
N20 C32 H32B 108.9 2_566 .
N24 C32 N20 113.4(6) . 2_566
N24 C32 H32A 108.9 . .
N24 C32 H32B 108.9 . .
H32A C32 H32B 107.7 . .
N24 C33 N25 114.6(6) . .
N24 C33 H33 111.5 . .
N24 C33 C35 103.5(5) . .
N25 C33 H33 111.5 . .
N25 C33 C35 103.8(5) . .
C35 C33 H33 111.5 . .
O14 C34 N25 126.7(7) . .
O14 C34 N26 124.9(7) . .
N25 C34 N26 108.4(6) . .
N23 C35 N26 114.0(6) . .
N23 C35 C33 102.6(5) . .
N23 C35 H35 112.1 . .
N26 C35 C33 103.2(5) . .
N26 C35 H35 112.1 . .
C33 C35 H35 112.1 . .
N11 C36 H36A 109.1 . .
N11 C36 H36B 109.1 . .
N26 C36 N11 112.5(5) . .
N26 C36 H36A 109.1 . .
N26 C36 H36B 109.1 . .
H36A C36 H36B 107.8 . .
N21 C37 H37A 109.0 2_566 .
N21 C37 H37B 109.0 2_566 .
N25 C37 N21 112.8(5) . 2_566
N25 C37 H37A 109.0 . .
N25 C37 H37B 109.0 . .
H37A C37 H37B 107.8 . .
O15 C38 N27 125.4(6) . .
O15 C38 N40 125.9(7) . .
N27 C38 N40 108.7(6) . .
N27 C39 H39A 109.1 . .
N27 C39 H39B 109.1 . .
N28 C39 N27 112.4(5) . .
N28 C39 H39A 109.1 . .
N28 C39 H39B 109.1 . .
H39A C39 H39B 107.9 . .
N28 C40 N29 114.1(6) . .
N28 C40 H40 111.9 . .
N28 C40 C42 103.5(5) . .
N29 C40 H40 111.9 . .
N29 C40 C42 103.0(5) . .
C42 C40 H40 111.9 . .
O16 C41 N29 126.0(7) . .
O16 C41 N30 126.3(7) . .
N30 C41 N29 107.7(6) . .
N6 C42 C40 103.5(6) . .
N6 C42 H42 111.9 . .
N30 C42 N6 113.3(6) . .
N30 C42 C40 103.8(5) . .
N30 C42 H42 111.9 . .
C40 C42 H42 111.9 . .
N30 C43 N31 112.7(6) . .
N30 C43 H43A 109.1 . .
N30 C43 H43B 109.1 . .
N31 C43 H43A 109.1 . .
N31 C43 H43B 109.1 . .
H43A C43 H43B 107.8 . .
O17 C44 N31 126.3(6) . .
O17 C44 N32 126.2(6) . .
N32 C44 N31 107.5(5) . .
N4 C45 H45 112.1 . .
N4 C45 C46 103.8(6) . .
N32 C45 N4 113.8(6) . .
N32 C45 H45 112.1 . .
N32 C45 C46 102.4(5) . .
C46 C45 H45 112.1 . .
N5 C46 C45 102.5(6) . .
N5 C46 H46 112.3 . .
N31 C46 N5 113.4(6) . .
N31 C46 C45 103.2(5) . .
N31 C46 H46 112.3 . .
C45 C46 H46 112.3 . .
N32 C47 H47A 109.0 . .
N32 C47 H47B 109.0 . .
N33 C47 N32 112.8(6) . .
N33 C47 H47A 109.0 . .
N33 C47 H47B 109.0 . .
H47A C47 H47B 107.8 . .
O18 C48 N33 124.7(7) . .
O18 C48 N34 126.4(7) . .
N34 C48 N33 108.8(5) . .
N2 C49 N34 115.1(6) . .
N2 C49 H49 111.3 . .
N2 C49 C50 103.6(5) . .
N34 C49 H49 111.3 . .
N34 C49 C50 103.8(5) . .
C50 C49 H49 111.3 . .
N3 C50 N33 113.9(5) . .
N3 C50 C49 102.5(6) . .
N3 C50 H50 112.3 . .
N33 C50 C49 102.9(5) . .
N33 C50 H50 112.3 . .
C49 C50 H50 112.3 . .
N34 C51 H51A 108.7 . .
N34 C51 H51B 108.7 . .
N35 C51 N34 114.4(6) . .
N35 C51 H51A 108.7 . .
N35 C51 H51B 108.7 . .
H51A C51 H51B 107.6 . .
O19 C52 N35 125.1(7) . .
O19 C52 N36 125.5(7) . .
N36 C52 N35 109.3(6) . .
N36 C53 H53 111.6 . .
N36 C53 C54 104.2(6) . .
N37 C53 N36 113.9(6) . .
N37 C53 H53 111.6 . .
N37 C53 C54 103.3(5) . .
C54 C53 H53 111.6 . .
N1 C54 N35 115.3(6) . .
N1 C54 C53 102.9(6) . .
N1 C54 H54 111.6 . .
N35 C54 C53 103.0(5) . .
N35 C54 H54 111.6 . .
C53 C54 H54 111.6 . .
N29 C55 H55A 108.8 . .
N29 C55 H55B 108.8 . .
N38 C55 N29 113.8(6) . .
N38 C55 H55A 108.8 . .
N38 C55 H55B 108.8 . .
H55A C55 H55B 107.7 . .
O20 C56 N38 125.7(8) . .
O20 C56 N39 125.3(7) . .
N38 C56 N39 109.0(6) . .
N37 C57 N39 113.4(7) 2_666 .
N37 C57 H57A 108.9 2_666 .
N37 C57 H57B 108.9 2_666 .
N39 C57 H57A 108.9 . .
N39 C57 H57B 108.9 . .
H57A C57 H57B 107.7 . .
N39 C58 N40 113.7(6) . .
N39 C58 H58 111.8 . .
N39 C58 C60 103.5(6) . .
N40 C58 H58 111.8 . .
N40 C58 C60 103.5(5) . .
C60 C58 H58 111.8 . .
N36 C59 H59A 109.1 2_666 .
N36 C59 H59B 109.1 2_666 .
N40 C59 N36 112.4(6) . 2_666
N40 C59 H59A 109.1 . .
N40 C59 H59B 109.1 . .
H59A C59 H59B 107.9 . .
N27 C60 N38 113.7(6) . .
N27 C60 C58 102.9(6) . .
N27 C60 H60 112.2 . .
N38 C60 C58 102.8(5) . .
N38 C60 H60 112.2 . .
C58 C60 H60 112.2 . .
C61 N41 C62 112.9(6) . .
C61 N41 C82 120.3(7) . .
C62 N41 C82 120.8(6) . .
C62 N42 C77 121.5(7) . .
C63 N42 C62 113.8(6) . .
C63 N42 C77 120.6(7) . .
C63 N43 C64 112.2(7) . .
C63 N43 C70 119.2(7) . .
C64 N43 C70 122.0(7) . .
C61 N44 C64 113.3(6) . .
C61 N44 C65 120.8(6) . .
C64 N44 C65 122.5(6) . .
C66 N45 C65 120.3(7) . .
C66 N45 C69 111.2(6) . .
C69 N45 C65 123.1(7) . .
C66 N46 C67 111.2(7) . .
C66 N46 C76 121.9(7) . .
C76 N46 C67 122.7(6) . .
C67 N47 C71 122.8(7) . .
C68 N47 C67 113.4(7) . .
C68 N47 C71 120.1(8) . .
C68 N48 C69 112.9(7) . .
C68 N48 C70 122.6(8) . .
C70 N48 C69 122.1(8) . .
C72 N49 C71 119.7(8) . .
C72 N49 C75 112.9(7) . .
C75 N49 C71 123.7(7) . .
C72 N50 C73 113.4(7) . .
C72 N50 C90 121.7(8) . 2_567
C90 N50 C73 122.5(7) 2_567 .
C73 N51 C89 122.4(7) . 2_567
C74 N51 C73 112.3(6) . .
C74 N51 C89 120.6(7) . 2_567
C74 N52 C75 111.4(7) . .
C74 N52 C76 121.9(7) . .
C76 N52 C75 122.9(6) . .
C77 N53 C81 122.1(6) . .
C78 N53 C77 119.1(7) . .
C78 N53 C81 111.2(6) . .
C78 N54 C79 112.5(6) . .
C78 N54 C88 120.9(6) . .
C79 N54 C88 121.8(6) . .
C79 N55 C83 122.9(6) . .
C80 N55 C79 112.2(6) . .
C80 N55 C83 119.8(7) . .
C80 N56 C81 112.6(6) . .
C80 N56 C82 122.2(6) . .
C81 N56 C82 121.7(6) . .
C83 N57 C87 122.8(7) . .
C84 N57 C83 119.4(7) . .
C84 N57 C87 112.4(6) . .
C84 N58 C85 112.8(6) . .
C84 N58 C90 120.5(7) . .
C85 N58 C90 120.7(6) . .
C85 N59 C89 122.8(6) . .
C86 N59 C85 112.6(6) . .
C86 N59 C89 120.9(7) . .
C86 N60 C87 112.8(6) . .
C86 N60 C88 121.3(6) . .
C87 N60 C88 121.8(6) . .
O31 C61 N41 126.7(7) . .
O31 C61 N44 126.5(6) . .
N44 C61 N41 106.9(7) . .
N41 C62 N42 115.2(6) . .
N41 C62 H62 112.0 . .
N41 C62 C64 103.6(6) . .
N42 C62 H62 112.0 . .
N42 C62 C64 101.3(6) . .
C64 C62 H62 112.0 . .
O32 C63 N42 127.1(7) . .
O32 C63 N43 125.9(8) . .
N42 C63 N43 106.9(7) . .
N43 C64 N44 115.4(7) . .
N43 C64 C62 105.1(6) . .
N43 C64 H64 111.1 . .
N44 C64 C62 102.4(6) . .
N44 C64 H64 111.1 . .
C62 C64 H64 111.1 . .
N44 C65 H65A 109.0 . .
N44 C65 H65B 109.0 . .
N45 C65 N44 112.8(6) . .
N45 C65 H65A 109.0 . .
N45 C65 H65B 109.0 . .
H65A C65 H65B 107.8 . .
O33 C66 N45 126.3(8) . .
O33 C66 N46 125.1(8) . .
N45 C66 N46 108.5(7) . .
N46 C67 N47 113.2(6) . .
N46 C67 H67 111.9 . .
N46 C67 C69 103.9(6) . .
N47 C67 H67 111.9 . .
N47 C67 C69 103.3(6) . .
C69 C67 H67 111.9 . .
O34 C68 N47 127.3(9) . .
O34 C68 N48 125.7(9) . .
N47 C68 N48 107.0(8) . .
N45 C69 N48 113.9(6) . .
N45 C69 C67 104.7(6) . .
N45 C69 H69 111.5 . .
N48 C69 C67 103.3(7) . .
N48 C69 H69 111.5 . .
C67 C69 H69 111.5 . .
N43 C70 H70A 109.2 . .
N43 C70 H70B 109.2 . .
N48 C70 N43 112.1(7) . .
N48 C70 H70A 109.2 . .
N48 C70 H70B 109.2 . .
H70A C70 H70B 107.9 . .
N47 C71 N49 112.7(7) . .
N47 C71 H71A 109.0 . .
N47 C71 H71B 109.0 . .
N49 C71 H71A 109.0 . .
N49 C71 H71B 109.0 . .
H71A C71 H71B 107.8 . .
O35 C72 N49 126.6(9) . .
O35 C72 N50 127.4(9) . .
N50 C72 N49 106.0(8) . .
N50 C73 H73 111.7 . .
N50 C73 C75 102.9(7) . .
N51 C73 N50 114.2(6) . .
N51 C73 H73 111.7 . .
N51 C73 C75 104.0(6) . .
C75 C73 H73 111.7 . .
O36 C74 N51 126.1(7) . .
O36 C74 N52 126.0(8) . .
N52 C74 N51 107.9(7) . .
N49 C75 N52 113.4(6) . .
N49 C75 C73 104.7(6) . .
N49 C75 H75 111.4 . .
N52 C75 C73 104.1(6) . .
N52 C75 H75 111.4 . .
C73 C75 H75 111.4 . .
N46 C76 N52 113.9(6) . .
N46 C76 H76A 108.8 . .
N46 C76 H76B 108.8 . .
N52 C76 H76A 108.8 . .
N52 C76 H76B 108.8 . .
H76A C76 H76B 107.7 . .
N42 C77 H77A 109.1 . .
N42 C77 H77B 109.1 . .
N53 C77 N42 112.5(6) . .
N53 C77 H77A 109.1 . .
N53 C77 H77B 109.1 . .
H77A C77 H77B 107.8 . .
O37 C78 N53 125.4(7) . .
O37 C78 N54 126.8(6) . .
N54 C78 N53 107.8(7) . .
N54 C79 N55 113.8(6) . .
N54 C79 H79 111.7 . .
N54 C79 C81 103.4(6) . .
N55 C79 H79 111.7 . .
N55 C79 C81 103.9(6) . .
C81 C79 H79 111.7 . .
O38 C80 N55 126.0(7) . .
O38 C80 N56 126.5(6) . .
N55 C80 N56 107.4(7) . .
N53 C81 C79 104.2(5) . .
N53 C81 H81 111.7 . .
N56 C81 N53 113.7(6) . .
N56 C81 C79 103.5(6) . .
N56 C81 H81 111.7 . .
C79 C81 H81 111.7 . .
N41 C82 N56 113.1(6) . .
N41 C82 H82A 109.0 . .
N41 C82 H82B 109.0 . .
N56 C82 H82A 109.0 . .
N56 C82 H82B 109.0 . .
H82A C82 H82B 107.8 . .
N55 C83 H83A 109.2 . .
N55 C83 H83B 109.2 . .
N57 C83 N55 112.0(7) . .
N57 C83 H83A 109.2 . .
N57 C83 H83B 109.2 . .
H83A C83 H83B 107.9 . .
O39 C84 N57 127.4(7) . .
O39 C84 N58 125.6(7) . .
N57 C84 N58 107.0(7) . .
N58 C85 H85 111.5 . .
N58 C85 C87 103.7(6) . .
N59 C85 N58 114.8(7) . .
N59 C85 H85 111.5 . .
N59 C85 C87 103.2(6) . .
C87 C85 H85 111.5 . .
O40 C86 N59 126.1(7) . .
O40 C86 N60 126.6(7) . .
N60 C86 N59 107.3(7) . .
N57 C87 C85 103.2(6) . .
N57 C87 H87 111.6 . .
N60 C87 N57 114.7(6) . .
N60 C87 C85 103.5(6) . .
N60 C87 H87 111.6 . .
C85 C87 H87 111.6 . .
N54 C88 H88A 109.1 . .
N54 C88 H88B 109.1 . .
N60 C88 N54 112.5(6) . .
N60 C88 H88A 109.1 . .
N60 C88 H88B 109.1 . .
H88A C88 H88B 107.8 . .
N51 C89 H89A 109.0 2_567 .
N51 C89 H89B 109.0 2_567 .
N59 C89 N51 113.0(6) . 2_567
N59 C89 H89A 109.0 . .
N59 C89 H89B 109.0 . .
H89A C89 H89B 107.8 . .
N50 C90 N58 112.8(7) 2_567 .
N50 C90 H90A 109.0 2_567 .
N50 C90 H90B 109.0 2_567 .
N58 C90 H90A 109.0 . .
N58 C90 H90B 109.0 . .
H90A C90 H90B 107.8 . .
H41A O41 H41B 109.6 . .

loop_
_geom_bond_atom_site_label_1
_geom_bond_atom_site_label_2
_geom_bond_distance
_geom_bond_site_symmetry_2
Ce1 O1 2.584(5) .
Ce1 O2 2.540(5) .
Ce1 O8 2.547(5) 2_566
Ce1 O13 2.548(5) 2_566
Ce1 O26 2.575(7) .
Ce1 O27 2.515(5) .
Ce1 O28 2.590(6) .
Ce1 O29 2.524(7) .
Ce1 O30 2.532(8) .
Ce2 O4 2.526(5) .
Ce2 O5 2.541(5) .
Ce2 O6 2.538(5) .
Ce2 O15 2.600(5) .
Ce2 O21 2.524(5) .
Ce2 O22 2.546(7) .
Ce2 O23 2.519(6) .
Ce2 O24 2.498(7) .
Ce2 O25 2.558(6) .
O1 C1 1.254(9) .
O2 C3 1.235(9) .
O3 C5 1.244(9) .
O4 C7 1.239(8) .
O5 C8 1.240(8) .
O6 C10 1.244(8) .
O7 C12 1.213(8) .
O8 Ce1 2.547(5) 2_566
O8 C14 1.250(8) .
O9 C17 1.219(8) .
O10 C21 1.220(8) .
O11 C24 1.234(8) .
O12 C26 1.217(8) .
O13 Ce1 2.548(5) 2_566
O13 C31 1.241(8) .
O14 C34 1.218(8) .
O15 C38 1.234(8) .
O16 C41 1.223(8) .
O17 C44 1.214(8) .
O18 C48 1.229(8) .
O19 C52 1.219(9) .
O20 C56 1.237(9) .
O21 H21A 0.8772 .
O21 H21B 0.8781 .
O22 H22A 0.8839 .
O22 H22B 0.8820 .
O23 H23A 0.8886 .
O23 H23B 0.8888 .
O24 H24A 0.9139 .
O24 H24B 0.9143 .
O26 H26A 0.8580 .
O26 H26B 0.8590 .
O27 H27A 0.8554 .
O27 H27B 0.8565 .
N1 C1 1.330(10) .
N1 C2 1.453(8) .
N1 C54 1.432(8) .
N2 C2 1.449(9) .
N2 C3 1.358(9) .
N2 C49 1.429(9) .
N3 C3 1.358(9) .
N3 C4 1.461(9) .
N3 C50 1.453(9) .
N4 C4 1.451(9) .
N4 C5 1.367(10) .
N4 C45 1.462(10) .
N5 C5 1.370(10) .
N5 C6 1.452(9) .
N5 C46 1.467(10) .
N6 C6 1.462(9) .
N6 C7 1.355(9) .
N6 C42 1.455(9) .
N7 C8 1.362(9) .
N7 C9 1.434(8) .
N7 C29 1.447(8) .
N8 C9 1.450(9) .
N8 C10 1.351(9) .
N8 C18 1.453(8) .
N9 C10 1.369(9) .
N9 C11 1.465(9) .
N9 C19 1.466(8) .
N10 C11 1.441(9) .
N10 C12 1.398(9) .
N10 C15 1.474(8) .
N11 C12 1.344(9) .
N11 C13 1.455(8) .
N11 C36 1.454(9) .
N12 C13 1.458(8) .
N12 C14 1.360(9) .
N12 C30 1.444(10) .
N13 C14 1.348(9) .
N13 C15 1.472(8) .
N13 C16 1.459(9) .
N14 C16 1.444(9) .
N14 C17 1.385(9) .
N14 C19 1.460(8) .
N15 C17 1.367(9) .
N15 C18 1.433(8) .
N15 C20 1.444(8) .
N16 C20 1.447(9) .
N16 C21 1.386(9) .
N16 C29 1.448(8) .
N17 C21 1.365(9) .
N17 C22 1.436(8) .
N17 C28 1.457(8) .
N18 C8 1.340(9) .
N18 C22 1.493(8) .
N18 C23 1.456(9) .
N19 C23 1.461(9) .
N19 C24 1.383(9) .
N19 C27 1.468(8) .
N20 C24 1.372(10) .
N20 C25 1.466(9) .
N20 C32 1.465(9) 2_566
N21 C25 1.448(9) .
N21 C26 1.371(9) .
N21 C37 1.451(9) 2_566
N22 C26 1.374(9) .
N22 C27 1.450(8) .
N22 C28 1.457(9) .
N23 C30 1.462(9) .
N23 C31 1.346(9) .
N23 C35 1.453(8) .
N24 C31 1.349(9) .
N24 C32 1.451(9) .
N24 C33 1.454(8) .
N25 C33 1.458(8) .
N25 C34 1.361(9) .
N25 C37 1.439(9) .
N26 C34 1.394(9) .
N26 C35 1.459(8) .
N26 C36 1.445(9) .
N27 C38 1.359(10) .
N27 C39 1.449(8) .
N27 C60 1.451(9) .
N28 C7 1.395(9) .
N28 C39 1.432(9) .
N28 C40 1.436(9) .
N29 C40 1.439(8) .
N29 C41 1.382(10) .
N29 C55 1.448(9) .
N30 C41 1.370(9) .
N30 C42 1.442(8) .
N30 C43 1.446(9) .
N31 C43 1.450(9) .
N31 C44 1.371(9) .
N31 C46 1.439(8) .
N32 C44 1.369(9) .
N32 C45 1.453(8) .
N32 C47 1.450(9) .
N33 C47 1.443(9) .
N33 C48 1.375(9) .
N33 C50 1.457(8) .
N34 C48 1.357(10) .
N34 C49 1.451(8) .
N34 C51 1.442(9) .
N35 C51 1.426(10) .
N35 C52 1.385(9) .
N35 C54 1.459(9) .
N36 C52 1.351(10) .
N36 C53 1.458(9) .
N36 C59 1.467(9) 2_666
N37 C1 1.370(9) .
N37 C53 1.449(10) .
N37 C57 1.440(11) 2_666
N38 C55 1.439(10) .
N38 C56 1.348(9) .
N38 C60 1.464(9) .
N39 C56 1.372(11) .
N39 C57 1.461(10) .
N39 C58 1.448(9) .
N40 C38 1.369(9) .
N40 C58 1.463(9) .
N40 C59 1.440(10) .
C2 H2A 0.9700 .
C2 H2B 0.9700 .
C4 H4A 0.9700 .
C4 H4B 0.9700 .
C6 H6A 0.9700 .
C6 H6B 0.9700 .
C9 H9A 0.9700 .
C9 H9B 0.9700 .
C11 H11A 0.9700 .
C11 H11B 0.9700 .
C13 H13 0.9800 .
C13 C15 1.508(10) .
C15 H15 0.9800 .
C16 H16A 0.9700 .
C16 H16B 0.9700 .
C18 H18 0.9800 .
C18 C19 1.535(10) .
C19 H19 0.9800 .
C20 H20A 0.9700 .
C20 H20B 0.9700 .
C22 H22 0.9800 .
C22 C29 1.559(9) .
C23 H23C 0.9700 .
C23 H23D 0.9700 .
C25 H25 0.9800 .
C25 C27 1.572(10) .
C27 H27 0.9800 .
C28 H28A 0.9700 .
C28 H28B 0.9700 .
C29 H29 0.9800 .
C30 H30A 0.9700 .
C30 H30B 0.9700 .
C32 N20 1.465(9) 2_566
C32 H32A 0.9700 .
C32 H32B 0.9700 .
C33 H33 0.9800 .
C33 C35 1.552(10) .
C35 H35 0.9800 .
C36 H36A 0.9700 .
C36 H36B 0.9700 .
C37 N21 1.451(9) 2_566
C37 H37A 0.9700 .
C37 H37B 0.9700 .
C39 H39A 0.9700 .
C39 H39B 0.9700 .
C40 H40 0.9800 .
C40 C42 1.551(10) .
C42 H42 0.9800 .
C43 H43A 0.9700 .
C43 H43B 0.9700 .
C45 H45 0.9800 .
C45 C46 1.570(10) .
C46 H46 0.9800 .
C47 H47A 0.9700 .
C47 H47B 0.9700 .
C49 H49 0.9800 .
C49 C50 1.550(10) .
C50 H50 0.9800 .
C51 H51A 0.9700 .
C51 H51B 0.9700 .
C53 H53 0.9800 .
C53 C54 1.544(10) .
C54 H54 0.9800 .
C55 H55A 0.9700 .
C55 H55B 0.9700 .
C57 N37 1.440(11) 2_666
C57 H57A 0.9700 .
C57 H57B 0.9700 .
C58 H58 0.9800 .
C58 C60 1.546(10) .
C59 N36 1.467(9) 2_666
C59 H59A 0.9700 .
C59 H59B 0.9700 .
C60 H60 0.9800 .
O31 C61 1.206(9) .
O32 C63 1.214(10) .
O33 C66 1.226(9) .
O34 C68 1.212(11) .
O35 C72 1.213(11) .
O36 C74 1.225(9) .
O37 C78 1.207(9) .
O38 C80 1.212(9) .
O39 C84 1.202(10) .
O40 C86 1.219(9) .
N41 C61 1.389(9) .
N41 C62 1.437(10) .
N41 C82 1.447(10) .
N42 C62 1.453(10) .
N42 C63 1.372(11) .
N42 C77 1.453(9) .
N43 C63 1.400(10) .
N43 C64 1.413(11) .
N43 C70 1.461(10) .
N44 C61 1.383(9) .
N44 C64 1.452(10) .
N44 C65 1.458(9) .
N45 C65 1.454(11) .
N45 C66 1.370(10) .
N45 C69 1.451(10) .
N46 C66 1.393(10) .
N46 C67 1.448(10) .
N46 C76 1.433(10) .
N47 C67 1.457(11) .
N47 C68 1.364(11) .
N47 C71 1.459(12) .
N48 C68 1.374(12) .
N48 C69 1.461(10) .
N48 C70 1.453(11) .
N49 C71 1.485(11) .
N49 C72 1.393(12) .
N49 C75 1.431(11) .
N50 C72 1.377(12) .
N50 C73 1.455(10) .
N50 C90 1.446(11) 2_567
N51 C73 1.445(10) .
N51 C74 1.382(11) .
N51 C89 1.465(11) 2_567
N52 C74 1.375(10) .
N52 C75 1.467(10) .
N52 C76 1.439(10) .
N53 C77 1.443(9) .
N53 C78 1.393(9) .
N53 C81 1.444(10) .
N54 C78 1.379(10) .
N54 C79 1.442(10) .
N54 C88 1.456(9) .
N55 C79 1.444(10) .
N55 C80 1.381(9) .
N55 C83 1.454(9) .
N56 C80 1.388(10) .
N56 C81 1.441(9) .
N56 C82 1.448(9) .
N57 C83 1.453(10) .
N57 C84 1.377(10) .
N57 C87 1.469(10) .
N58 C84 1.384(10) .
N58 C85 1.450(11) .
N58 C90 1.464(10) .
N59 C85 1.435(10) .
N59 C86 1.380(9) .
N59 C89 1.455(9) .
N60 C86 1.358(10) .
N60 C87 1.438(10) .
N60 C88 1.456(9) .
C62 H62 0.9800 .
C62 C64 1.574(11) .
C64 H64 0.9800 .
C65 H65A 0.9700 .
C65 H65B 0.9700 .
C67 H67 0.9800 .
C67 C69 1.528(11) .
C69 H69 0.9800 .
C70 H70A 0.9700 .
C70 H70B 0.9700 .
C71 H71A 0.9700 .
C71 H71B 0.9700 .
C73 H73 0.9800 .
C73 C75 1.523(11) .
C75 H75 0.9800 .
C76 H76A 0.9700 .
C76 H76B 0.9700 .
C77 H77A 0.9700 .
C77 H77B 0.9700 .
C79 H79 0.9800 .
C79 C81 1.549(9) .
C81 H81 0.9800 .
C82 H82A 0.9700 .
C82 H82B 0.9700 .
C83 H83A 0.9700 .
C83 H83B 0.9700 .
C85 H85 0.9800 .
C85 C87 1.541(10) .
C87 H87 0.9800 .
C88 H88A 0.9700 .
C88 H88B 0.9700 .
C89 N51 1.465(11) 2_567
C89 H89A 0.9700 .
C89 H89B 0.9700 .
C90 N50 1.446(11) 2_567
C90 H90A 0.9700 .
C90 H90B 0.9700 .
O41 H41A 0.8504 .
O41 H41B 0.8495 .
